data_4344941
loop_
_publ_author_name
'Zheng, Xiu-Ying'
'Peng, Jun-Bo'
'Livera, M M Varuni S'
'Luo, Yun'
'Wang, Ya-Yun'
'Kong, Xiang-Jian'
'Long, La-Sheng'
'Zheng, Zhiping'
'Zheng, Lan-Sun'

_publ_section_title
;
 Selective Formation of Chromogen I from N-Acetyl-d-glucosamine upon
 Lanthanide Coordination.
;
_journal_issue 1
_journal_name_full 'Inorganic chemistry'
_journal_page_first 110
_journal_page_last 113
_journal_paper_doi 10.1021/acs.inorgchem.6b02589
_journal_volume 56
_journal_year 2017
_chemical_absolute_configuration rm
_chemical_formula_sum 'C40 H138 Cl5 Dy9 N4 O94'
_chemical_formula_weight 3819.28
_chemical_name_systematic
;
 ?
;
_space_group_crystal_system cubic
_space_group_IT_number 195
_space_group_name_Hall 'P 2 2 3'
_space_group_name_H-M_alt 'P 2 3'
_symmetry_space_group_name_Hall 'P 2 2 3'
_symmetry_space_group_name_H-M 'P 2 3'
_atom_sites_solution_hydrogens geom
_atom_sites_solution_primary direct
_atom_sites_solution_secondary difmap
_audit_creation_method SHELXL-2013
_cell_angle_alpha 90
_cell_angle_beta 90
_cell_angle_gamma 90
_cell_formula_units_Z 24
_cell_length_a 43.0255(2)
_cell_length_b 43.0255(2)
_cell_length_c 43.0255(2)
_cell_measurement_reflns_used 14983
_cell_measurement_temperature 173(2)
_cell_measurement_theta_max 27.9722
_cell_measurement_theta_min 2.7951
_cell_volume 79648.5(6)
_computing_cell_refinement 'CrysAlisPro, Agilent Technologies'
_computing_data_collection 'CrysAlisPro, Agilent Technologies'
_computing_data_reduction 'CrysAlisPro, Agilent Technologies'
_computing_structure_refinement 'SHELXL-2013 (Sheldrick, 2013)'
_computing_structure_solution 'SHELXL-2013 (Sheldrick, 2013)'
_diffrn_ambient_temperature 173(2)
_diffrn_measured_fraction_theta_full 0.973
_diffrn_measured_fraction_theta_max 0.998
_diffrn_measurement_device_type 'Xcalibur, Sapphire3, Gemini ultra'
_diffrn_radiation_type MoK\a
_diffrn_radiation_wavelength 0.71073
_diffrn_reflns_av_R_equivalents 0.0477
_diffrn_reflns_av_unetI/netI 0.1300
_diffrn_reflns_Laue_measured_fraction_full 0.973
_diffrn_reflns_Laue_measured_fraction_max 0.998
_diffrn_reflns_limit_h_max 29
_diffrn_reflns_limit_h_min -37
_diffrn_reflns_limit_k_max 49
_diffrn_reflns_limit_k_min -11
_diffrn_reflns_limit_l_max 3
_diffrn_reflns_limit_l_min -51
_diffrn_reflns_number 68752
_diffrn_reflns_point_group_measured_fraction_full 0.953
_diffrn_reflns_point_group_measured_fraction_max 0.978
_diffrn_reflns_theta_full 25.242
_diffrn_reflns_theta_max 24.999
_diffrn_reflns_theta_min 2.801
_diffrn_source 'Enhance (Mo) X-ray Source'
_exptl_absorpt_coefficient_mu 5.203
_exptl_absorpt_correction_T_max 0.3562
_exptl_absorpt_correction_T_min 0.3044
_exptl_absorpt_correction_type multi-scan
_exptl_absorpt_process_details 'CrysAlisPro, Oxford Diffraction Ltd'
_exptl_crystal_colour colorless
_exptl_crystal_density_diffrn 1.911
_exptl_crystal_density_meas ?
_exptl_crystal_density_method 'not measured'
_exptl_crystal_description block
_exptl_crystal_F_000 44088
_exptl_crystal_size_max 0.300
_exptl_crystal_size_mid 0.300
_exptl_crystal_size_min 0.250
_platon_squeeze_details
;
;
_refine_diff_density_max 1.135
_refine_diff_density_min -0.787
_refine_diff_density_rms 0.154
_refine_ls_abs_structure_details
;
 Flack x determined using 8254 quotients [(I+)-(I-)]/[(I+)+(I-)]
 (Parsons and Flack (2004), Acta Cryst. A60, s61).
;
_refine_ls_abs_structure_Flack 0.025(11)
_refine_ls_extinction_method none
_refine_ls_goodness_of_fit_ref 0.955
_refine_ls_hydrogen_treatment constr
_refine_ls_matrix_type full
_refine_ls_number_parameters 1837
_refine_ls_number_reflns 45807
_refine_ls_number_restraints 387
_refine_ls_restrained_S_all 0.955
_refine_ls_R_factor_all 0.1294
_refine_ls_R_factor_gt 0.0767
_refine_ls_shift/su_max 0.173
_refine_ls_shift/su_mean 0.002
_refine_ls_structure_factor_coef Fsqd
_refine_ls_weighting_details
;
 w=1/[\s^2^(Fo^2^)+(0.0817P)^2^]
 where P=(Fo^2^+2Fc^2^)/3
;
_refine_ls_weighting_scheme calc
_refine_ls_wR_factor_gt 0.1614
_refine_ls_wR_factor_ref 0.1808
_reflns_Friedel_coverage 0.877
_reflns_Friedel_fraction_full 0.931
_reflns_Friedel_fraction_max 0.956
_reflns_number_gt 25660
_reflns_number_total 45807
_reflns_threshold_expression 'I > 2\s(I)'
_cod_data_source_file ic6b02589_si_003.cif
_cod_data_source_block Dy9
_cod_depositor_comments
;
The following automatic conversions were performed:

'_exptl_crystal_density_meas' value 'not measured' was changed to '?'
- the value is perceived as not measured.

Automatic conversion script
Id: cif_fix_values 4268 2015-11-12 08:31:59Z antanas 

 Adding full bibliography for 4344941--4344942.cif.

2020-06-09
Z value and formula fixed to values more according to usual
chemical conventions.                 miguel
;
_cod_original_formula_sum 'C80 H276 Cl10 Dy18 N8 O188'
_cod_original_formula_weight 7638.57
_cod_original_formula_units_Z 12
_cod_original_cell_volume 79648.5(11)
_cod_database_code 4344941
_shelx_space_group_comment
;
The symmetry employed for this shelxl refinement is uniquely defined
by the following loop, which should always be used as a source of
symmetry information in preference to the above space-group names.
They are only intended as comments.
;
_shelx_estimated_absorpt_t_min 0.304
_shelx_estimated_absorpt_t_max 0.356
_platon_dy9_details
;
SQUEEZE removed 10 disordered ClO4- anions and 50 disordered 
water molecules per formula unit. This valueis calculated 
based upon elemental analysis data.
;
_shelxl_version_number 2013-2

loop_
_space_group_symop_operation_xyz
'x, y, z'
'-x, -y, z'
'-x, y, -z'
'x, -y, -z'
'z, x, y'
'z, -x, -y'
'-z, -x, y'
'-z, x, -y'
'y, z, x'
'-y, z, -x'
'y, -z, -x'
'-y, -z, x'

loop_
_atom_site_label
_atom_site_type_symbol
_atom_site_fract_x
_atom_site_fract_y
_atom_site_fract_z
_atom_site_U_iso_or_equiv
_atom_site_adp_type
_atom_site_occupancy
_atom_site_site_symmetry_order
_atom_site_calc_flag
_atom_site_refinement_flags_posn
_atom_site_refinement_flags_adp
Dy1 Dy 0.26104(2) 0.23925(2) 0.09674(2) 0.0514(2) Uani 1 1 d . .
Dy2 Dy 0.27690(2) 0.17541(2) 0.03786(2) 0.0501(2) Uani 1 1 d . .
Dy3 Dy 0.20706(2) 0.22183(2) 0.02849(2) 0.0534(2) Uani 1 1 d . .
Dy4 Dy 0.25941(2) 0.59874(2) -0.24149(2) 0.0720(3) Uani 1 1 d . .
Dy5 Dy 0.19825(2) 0.13668(2) 0.01984(2) 0.0610(3) Uani 1 1 d . .
Dy6 Dy 0.25398(2) 0.29155(2) 0.02557(2) 0.0621(3) Uani 1 1 d . .
Dy7 Dy 0.36183(2) 0.16464(2) 0.02695(2) 0.0656(3) Uani 1 1 d . .
Dy8 Dy 0.32386(2) 0.24531(2) 0.03443(2) 0.0578(3) Uani 1 1 d . .
Dy9 Dy 0.17126(2) 0.29918(2) 0.00204(3) 0.0781(3) Uani 1 1 d . .
Dy10 Dy 0.28524(3) 0.54081(2) -0.17990(3) 0.0831(3) Uani 1 1 d . .
Dy11 Dy 0.33420(2) 0.32829(2) 0.01156(3) 0.0821(3) Uani 1 1 d . .
Dy12 Dy 0.20947(3) 0.53036(2) -0.21552(3) 0.0882(4) Uani 1 1 d . .
Dy13 Dy 0.24610(3) 0.52678(3) -0.29099(3) 0.1058(4) Uani 1 1 d . .
Dy14 Dy 0.21381(3) 0.52172(3) -0.12977(3) 0.0994(4) Uani 1 1 d . .
Dy15 Dy 0.32148(3) 0.53709(3) -0.25552(3) 0.0989(4) Uani 1 1 d . .
Dy16 Dy 0.37125(3) 0.53107(3) -0.18160(4) 0.1132(5) Uani 1 1 d . .
Dy17 Dy 0.16309(4) 0.50235(3) -0.28641(4) 0.1226(5) Uani 1 1 d . .
Dy18 Dy 0.32052(4) 0.51246(3) -0.33832(4) 0.1460(6) Uani 1 1 d . .
N1 N 0.2581(4) 0.0676(4) 0.0432(4) 0.090(4) Uani 1 1 d D U
H1D H 0.2722 0.0534 0.0387 0.108 Uiso 1 1 calc R U
N2 N 0.4343(3) 0.2226(5) 0.0369(4) 0.101(7) Uani 1 1 d . .
H2A H 0.4501 0.2343 0.0314 0.121 Uiso 1 1 calc R U
N3 N 0.2742(4) 0.3999(4) 0.0139(6) 0.132(9) Uani 1 1 d . .
H3B H 0.2610 0.4120 0.0039 0.158 Uiso 1 1 calc R U
N4 N 0.0991(4) 0.2414(4) 0.0108(4) 0.104(4) Uani 1 1 d . U
H4A H 0.0856 0.2280 0.0032 0.125 Uiso 1 1 calc R U
N5 N 0.2786(5) 0.5475(5) -0.0739(5) 0.134(4) Uani 1 1 d D U
H5A H 0.2949 0.5408 -0.0636 0.160 Uiso 1 1 calc R U
N6 N 0.0995(5) 0.5118(5) -0.2205(5) 0.131(4) Uani 1 1 d D U
H6A H 0.0869 0.5045 -0.2061 0.157 Uiso 1 1 calc R U
N7 N 0.2523(7) 0.5117(7) -0.3986(8) 0.231(5) Uani 1 1 d D U
H7B H 0.2397 0.4978 -0.4067 0.277 Uiso 1 1 calc R U
N8 N 0.4326(6) 0.5372(6) -0.2465(6) 0.163(5) Uani 1 1 d . U
H8C H 0.4477 0.5323 -0.2594 0.195 Uiso 1 1 calc R U
C1 C 0.2260(9) 0.0428(6) 0.0013(8) 0.219(18) Uani 1 1 d . .
H1A H 0.2094 0.0497 -0.0126 0.328 Uiso 1 1 calc R U
H1B H 0.2204 0.0226 0.0103 0.328 Uiso 1 1 calc R U
H1C H 0.2454 0.0408 -0.0105 0.328 Uiso 1 1 calc R U
C2 C 0.2303(7) 0.0664(6) 0.0271(6) 0.121(5) Uani 1 1 d . U
C3 C 0.2478(3) 0.1142(3) 0.0730(3) 0.036(3) Uani 1 1 d . U
H3A H 0.2284 0.1078 0.0840 0.043 Uiso 1 1 calc R U
C4 C 0.2652(4) 0.0880(4) 0.0644(4) 0.054(4) Uani 1 1 d . U
C5 C 0.2920(5) 0.0874(4) 0.0768(4) 0.089(7) Uani 1 1 d D .
H5C H 0.3063 0.0709 0.0741 0.107 Uiso 1 1 calc R U
C6 C 0.2984(4) 0.1148(4) 0.0957(4) 0.065(4) Uani 1 1 d . U
H6B H 0.3025 0.1081 0.1176 0.078 Uiso 1 1 calc R U
C7 C 0.3253(4) 0.1393(5) 0.0848(5) 0.079(7) Uani 1 1 d . .
H7A H 0.3271 0.1572 0.0996 0.095 Uiso 1 1 calc R U
C8 C 0.3588(5) 0.1184(6) 0.0832(6) 0.129(10) Uani 1 1 d . .
H8A H 0.3638 0.1078 0.1030 0.154 Uiso 1 1 calc R U
H8B H 0.3592 0.1034 0.0657 0.154 Uiso 1 1 calc R U
C9 C 0.4588(5) 0.1864(6) 0.0045(6) 0.112(7) Uani 1 1 d . U
H9A H 0.4553 0.1650 -0.0025 0.168 Uiso 1 1 calc R U
H9B H 0.4789 0.1877 0.0153 0.168 Uiso 1 1 calc R U
H9C H 0.4589 0.2004 -0.0135 0.168 Uiso 1 1 calc R U
C10 C 0.4350(5) 0.1952(7) 0.0249(5) 0.102(9) Uani 1 1 d . .
C11 C 0.3846(4) 0.2159(5) 0.0706(5) 0.074(4) Uani 1 1 d . U
H11A H 0.3911 0.1976 0.0833 0.089 Uiso 1 1 calc R U
C12 C 0.4122(5) 0.2385(5) 0.0584(5) 0.087(7) Uani 1 1 d . .
C13 C 0.4117(5) 0.2682(5) 0.0664(5) 0.098(8) Uani 1 1 d . .
H13A H 0.4264 0.2830 0.0591 0.118 Uiso 1 1 calc R U
C14 C 0.3867(4) 0.2761(4) 0.0874(5) 0.066(6) Uani 1 1 d . .
H14A H 0.3948 0.2833 0.1079 0.080 Uiso 1 1 calc R U
C15 C 0.3646(5) 0.2983(4) 0.0742(5) 0.074(4) Uani 1 1 d . U
H15A H 0.3470 0.2990 0.0894 0.089 Uiso 1 1 calc R U
C16 C 0.3755(5) 0.3336(5) 0.0707(5) 0.123(8) Uani 1 1 d . .
H16A H 0.3807 0.3422 0.0914 0.147 Uiso 1 1 calc R U
H16B H 0.3944 0.3346 0.0575 0.147 Uiso 1 1 calc R U
C17 C 0.3113(6) 0.4222(5) -0.0184(6) 0.115(7) Uani 1 1 d . U
H17A H 0.3329 0.4171 -0.0236 0.173 Uiso 1 1 calc R U
H17B H 0.3104 0.4434 -0.0100 0.173 Uiso 1 1 calc R U
H17C H 0.2984 0.4209 -0.0371 0.173 Uiso 1 1 calc R U
C18 C 0.3000(7) 0.4009(6) 0.0043(7) 0.121(5) Uani 1 1 d . U
C19 C 0.2771(5) 0.3561(4) 0.0546(5) 0.083(7) Uani 1 1 d . .
H19A H 0.2950 0.3644 0.0670 0.099 Uiso 1 1 calc R U
C20 C 0.2595(5) 0.3812(4) 0.0406(6) 0.090(8) Uani 1 1 d . .
C21 C 0.2309(5) 0.3836(4) 0.0485(6) 0.099(8) Uani 1 1 d . .
H21A H 0.2164 0.3985 0.0412 0.119 Uiso 1 1 calc R U
C22 C 0.2248(5) 0.3573(4) 0.0723(5) 0.079(7) Uani 1 1 d . .
H22A H 0.2188 0.3669 0.0926 0.095 Uiso 1 1 calc R U
C23 C 0.1999(4) 0.3365(4) 0.0622(5) 0.082(7) Uani 1 1 d . .
H23A H 0.1970 0.3202 0.0785 0.099 Uiso 1 1 calc R U
C24 C 0.1711(5) 0.3504(5) 0.0568(5) 0.095(4) Uani 1 1 d . U
H24A H 0.1634 0.3598 0.0764 0.114 Uiso 1 1 calc R U
H24B H 0.1734 0.3672 0.0413 0.114 Uiso 1 1 calc R U
C25 C 0.0832(8) 0.2743(8) -0.0264(9) 0.213(18) Uani 1 1 d . .
H25A H 0.0877 0.2951 -0.0344 0.320 Uiso 1 1 calc R U
H25B H 0.0615 0.2732 -0.0196 0.320 Uiso 1 1 calc R U
H25C H 0.0868 0.2589 -0.0428 0.320 Uiso 1 1 calc R U
C26 C 0.1007(5) 0.2685(5) -0.0038(5) 0.078(4) Uani 1 1 d . U
C27 C 0.1416(5) 0.2502(5) 0.0513(5) 0.080(4) Uani 1 1 d . U
H27A H 0.1332 0.2703 0.0593 0.096 Uiso 1 1 calc R U
C28 C 0.1163(4) 0.2312(4) 0.0375(4) 0.070(4) Uani 1 1 d . U
C29 C 0.1126(5) 0.2003(6) 0.0523(5) 0.099(4) Uani 1 1 d . U
H29A H 0.0981 0.1841 0.0481 0.119 Uiso 1 1 calc R U
C30 C 0.1365(4) 0.2019(5) 0.0742(5) 0.080(7) Uani 1 1 d . .
H30A H 0.1260 0.1992 0.0948 0.096 Uiso 1 1 calc R U
C31 C 0.1619(4) 0.1753(4) 0.0728(4) 0.057(5) Uani 1 1 d . .
H31A H 0.1767 0.1780 0.0905 0.069 Uiso 1 1 calc R U
C32 C 0.1485(4) 0.1448(4) 0.0743(4) 0.056(4) Uani 1 1 d . U
H32A H 0.1309 0.1434 0.0596 0.067 Uiso 1 1 calc R U
H32B H 0.1406 0.1410 0.0955 0.067 Uiso 1 1 calc R U
C33 C 0.1486(7) 0.1889(6) -0.0622(6) 0.158(11) Uani 1 1 d . .
H33A H 0.1436 0.2100 -0.0690 0.237 Uiso 1 1 calc R U
H33B H 0.1293 0.1775 -0.0579 0.237 Uiso 1 1 calc R U
H33C H 0.1602 0.1781 -0.0786 0.237 Uiso 1 1 calc R U
C34 C 0.1659(7) 0.1901(6) -0.0364(6) 0.121(5) Uani 1 1 d . U
C35 C 0.2984(7) 0.1062(6) -0.0423(6) 0.154(11) Uani 1 1 d . U
H35A H 0.2759 0.1024 -0.0417 0.231 Uiso 1 1 calc R U
H35B H 0.3095 0.0863 -0.0416 0.231 Uiso 1 1 calc R U
H35C H 0.3037 0.1172 -0.0615 0.231 Uiso 1 1 calc R U
C36 C 0.3065(4) 0.1231(6) -0.0184(7) 0.120(10) Uani 1 1 d . U
C37 C 0.4015(6) 0.2642(6) -0.0411(6) 0.135(7) Uani 1 1 d D U
H37A H 0.4058 0.2419 -0.0399 0.203 Uiso 1 1 calc R U
H37B H 0.4186 0.2758 -0.0315 0.203 Uiso 1 1 calc R U
H37C H 0.3995 0.2704 -0.0630 0.203 Uiso 1 1 calc R U
C38 C 0.3762(6) 0.2702(6) -0.0268(6) 0.114(4) Uani 1 1 d D U
C39 C 0.2362(6) 0.3469(6) -0.0701(5) 0.116(7) Uani 1 1 d . U
H39A H 0.2177 0.3517 -0.0824 0.174 Uiso 1 1 calc R U
H39B H 0.2509 0.3348 -0.0826 0.174 Uiso 1 1 calc R U
H39C H 0.2461 0.3664 -0.0635 0.174 Uiso 1 1 calc R U
C40 C 0.2262(6) 0.3268(6) -0.0394(6) 0.098(4) Uani 1 1 d . U
C41 C 0.2527(6) 0.5106(7) -0.0343(6) 0.163(11) Uani 1 1 d . .
H41A H 0.2329 0.4996 -0.0317 0.244 Uiso 1 1 calc R U
H41B H 0.2569 0.5231 -0.0157 0.244 Uiso 1 1 calc R U
H41C H 0.2694 0.4955 -0.0373 0.244 Uiso 1 1 calc R U
C42 C 0.2509(7) 0.5292(7) -0.0590(7) 0.139(5) Uani 1 1 d D U
C43 C 0.2686(6) 0.5748(5) -0.1210(5) 0.107(8) Uani 1 1 d D .
H43A H 0.2511 0.5867 -0.1114 0.129 Uiso 1 1 calc R U
C44 C 0.2911(5) 0.5693(5) -0.0952(5) 0.077(4) Uani 1 1 d D U
C45 C 0.3173(6) 0.5817(5) -0.1018(5) 0.120(9) Uani 1 1 d D .
H45A H 0.3358 0.5777 -0.0905 0.144 Uiso 1 1 calc R U
C46 C 0.3162(5) 0.5994(4) -0.1246(5) 0.083(7) Uani 1 1 d D .
H46A H 0.3205 0.6215 -0.1184 0.099 Uiso 1 1 calc R U
C47 C 0.3369(5) 0.5891(5) -0.1486(5) 0.103(8) Uani 1 1 d D .
H47A H 0.3340 0.6034 -0.1666 0.124 Uiso 1 1 calc R U
C48 C 0.3713(5) 0.5924(5) -0.1378(6) 0.128(9) Uani 1 1 d D .
H48A H 0.3766 0.6144 -0.1336 0.154 Uiso 1 1 calc R U
H48B H 0.3753 0.5799 -0.1188 0.154 Uiso 1 1 calc R U
C49 C 0.0797(8) 0.4724(7) -0.2486(9) 0.245(9) Uani 1 1 d D U
H49A H 0.0777 0.4644 -0.2699 0.368 Uiso 1 1 calc R U
H49B H 0.0591 0.4783 -0.2408 0.368 Uiso 1 1 calc R U
H49C H 0.0884 0.4561 -0.2352 0.368 Uiso 1 1 calc R U
C50 C 0.1006(6) 0.5000(6) -0.2484(6) 0.126(4) Uani 1 1 d D U
C51 C 0.1409(4) 0.5478(6) -0.2314(5) 0.112(9) Uani 1 1 d D .
H51A H 0.1293 0.5567 -0.2495 0.135 Uiso 1 1 calc R U
C52 C 0.1200(5) 0.5371(5) -0.2144(5) 0.081(4) Uani 1 1 d D U
C53 C 0.1206(7) 0.5518(7) -0.1847(8) 0.154(5) Uani 1 1 d . U
H53A H 0.1084 0.5460 -0.1673 0.184 Uiso 1 1 calc R U
C54 C 0.1441(5) 0.5782(5) -0.1852(4) 0.078(7) Uani 1 1 d . .
H54A H 0.1343 0.5986 -0.1799 0.093 Uiso 1 1 calc R U
C55 C 0.1702(6) 0.5718(6) -0.1657(6) 0.109(4) Uani 1 1 d . U
H55A H 0.1854 0.5888 -0.1704 0.130 Uiso 1 1 calc R U
C56 C 0.1676(7) 0.5717(6) -0.1299(7) 0.177(13) Uani 1 1 d D .
H56A H 0.1575 0.5917 -0.1243 0.213 Uiso 1 1 calc R U
H56B H 0.1525 0.5552 -0.1247 0.213 Uiso 1 1 calc R U
C57 C 0.2770(10) 0.4714(8) -0.4183(10) 0.272(17) Uani 1 1 d D U
H57B H 0.2738 0.4739 -0.4407 0.326 Uiso 1 1 calc R U
H57D H 0.2596 0.4598 -0.4093 0.326 Uiso 1 1 calc R U
H57C H 0.2964 0.4599 -0.4147 0.326 Uiso 1 1 calc R U
C58 C 0.2793(8) 0.5042(10) -0.4026(10) 0.206(5) Uani 1 1 d D U
C59 C 0.2551(8) 0.5465(8) -0.3524(7) 0.156(5) Uani 1 1 d . U
H59B H 0.2707 0.5587 -0.3646 0.188 Uiso 1 1 calc R U
C60 C 0.2331(7) 0.5389(7) -0.3834(7) 0.150(5) Uani 1 1 d D U
C61 C 0.2079(6) 0.5461(5) -0.3764(7) 0.158(11) Uani 1 1 d D .
H61A H 0.1899 0.5368 -0.3851 0.189 Uiso 1 1 calc R U
C62 C 0.2067(6) 0.5681(6) -0.3555(6) 0.131(5) Uani 1 1 d D U
H62B H 0.1979 0.5875 -0.3649 0.157 Uiso 1 1 calc R U
C63 C 0.1894(7) 0.5590(7) -0.3325(6) 0.154(11) Uani 1 1 d D U
H63B H 0.1925 0.5764 -0.3175 0.185 Uiso 1 1 calc R U
C64 C 0.1510(6) 0.5558(6) -0.3321(6) 0.114(4) Uani 1 1 d . U
H64B H 0.1431 0.5769 -0.3371 0.137 Uiso 1 1 calc R U
H64C H 0.1458 0.5426 -0.3502 0.137 Uiso 1 1 calc R U
C65 C 0.4386(9) 0.5221(8) -0.2235(9) 0.225(5) Uani 1 1 d D U
C66 C 0.4105(5) 0.5630(6) -0.2677(7) 0.150(11) Uani 1 1 d . .
C67 C 0.3853(7) 0.5700(7) -0.2458(7) 0.162(12) Uani 1 1 d . .
H67B H 0.3956 0.5840 -0.2304 0.195 Uiso 1 1 calc R U
C68 C 0.4017(8) 0.5694(8) -0.2957(9) 0.173(5) Uani 1 1 d . U
H68B H 0.4115 0.5620 -0.3141 0.207 Uiso 1 1 calc R U
C69 C 0.3747(6) 0.5897(6) -0.2947(6) 0.118(10) Uani 1 1 d . .
H69B H 0.3813 0.6108 -0.3019 0.142 Uiso 1 1 calc R U
C70 C 0.3510(7) 0.5813(7) -0.3108(6) 0.152(4) Uani 1 1 d D U
H70A H 0.3332 0.5963 -0.3098 0.182 Uiso 1 1 calc R U
C71 C 0.3658(7) 0.5763(7) -0.3471(6) 0.148(4) Uani 1 1 d D U
H71B H 0.3711 0.5967 -0.3564 0.178 Uiso 1 1 calc R U
H71C H 0.3848 0.5635 -0.3462 0.178 Uiso 1 1 calc R U
C72 C 0.4620(6) 0.5015(6) -0.2182(7) 0.151(12) Uani 1 1 d D .
H72B H 0.4634 0.4870 -0.2357 0.226 Uiso 1 1 calc R U
H72C H 0.4577 0.4899 -0.1991 0.226 Uiso 1 1 calc R U
H72D H 0.4817 0.5127 -0.2160 0.226 Uiso 1 1 calc R U
C73 C 0.3185(6) 0.4633(6) -0.1178(7) 0.192(14) Uani 1 1 d D .
H73B H 0.3372 0.4529 -0.1098 0.288 Uiso 1 1 calc R U
H73C H 0.3079 0.4495 -0.1325 0.288 Uiso 1 1 calc R U
H73D H 0.3046 0.4681 -0.1005 0.288 Uiso 1 1 calc R U
C74 C 0.3262(6) 0.4881(5) -0.1315(6) 0.105(9) Uani 1 1 d D .
C75 C 0.1545(7) 0.4406(7) -0.1793(8) 0.210(15) Uani 1 1 d D .
H75A H 0.1561 0.4320 -0.1583 0.315 Uiso 1 1 calc R U
H75B H 0.1621 0.4254 -0.1944 0.315 Uiso 1 1 calc R U
H75C H 0.1327 0.4455 -0.1838 0.315 Uiso 1 1 calc R U
C76 C 0.1747(8) 0.4714(7) -0.1816(6) 0.170(5) Uani 1 1 d D U
C77 C 0.2326(9) 0.4333(10) -0.3357(11) 0.27(2) Uani 1 1 d . U
H77A H 0.2549 0.4380 -0.3349 0.408 Uiso 1 1 calc R U
H77B H 0.2265 0.4293 -0.3572 0.408 Uiso 1 1 calc R U
H77C H 0.2283 0.4149 -0.3230 0.408 Uiso 1 1 calc R U
C78 C 0.2140(7) 0.4616(7) -0.3228(7) 0.125(5) Uani 1 1 d . U
C79 C 0.3858(8) 0.4610(8) -0.2755(10) 0.261(9) Uani 1 1 d D U
H79A H 0.3852 0.4608 -0.2528 0.392 Uiso 1 1 calc R U
H79B H 0.4064 0.4675 -0.2826 0.392 Uiso 1 1 calc R U
H79C H 0.3813 0.4402 -0.2835 0.392 Uiso 1 1 calc R U
C80 C 0.3624(8) 0.4829(8) -0.2872(9) 0.174(5) Uani 1 1 d D U
O1 O 0.2072(3) 0.0826(3) 0.0359(3) 0.086(5) Uani 1 1 d . .
O2 O 0.2412(2) 0.1347(3) 0.0504(2) 0.054(3) Uani 1 1 d . .
O3 O 0.2687(2) 0.1302(3) 0.0943(3) 0.062(4) Uani 1 1 d . .
O4 O 0.3204(3) 0.1490(2) 0.0561(2) 0.053(3) Uani 1 1 d . .
O5 O 0.3776(3) 0.1455(3) 0.0777(3) 0.072(4) Uani 1 1 d . .
H5B H 0.3929 0.1541 0.0910 0.087 Uiso 1 1 calc R U
O6 O 0.4172(3) 0.1762(3) 0.0382(4) 0.104(6) Uani 1 1 d . .
O7 O 0.3630(2) 0.2109(3) 0.0497(3) 0.064(4) Uani 1 1 d . .
O8 O 0.3715(3) 0.2458(3) 0.0898(2) 0.072(4) Uani 1 1 d . .
O9 O 0.3509(3) 0.2894(2) 0.0458(3) 0.065(4) Uani 1 1 d . .
O10 O 0.3531(3) 0.3503(3) 0.0579(3) 0.085(5) Uani 1 1 d . .
H10A H 0.3455 0.3692 0.0664 0.102 Uiso 1 1 calc R U
O11 O 0.3232(3) 0.3857(3) 0.0165(4) 0.099(5) Uani 1 1 d . .
O12 O 0.2872(3) 0.3322(3) 0.0334(3) 0.080(4) Uani 1 1 d . .
O13 O 0.2523(3) 0.3434(3) 0.0756(3) 0.078(4) Uani 1 1 d . .
O14 O 0.2084(3) 0.3209(3) 0.0331(3) 0.072(4) Uani 1 1 d . .
O15 O 0.1498(3) 0.3288(3) 0.0462(3) 0.106(5) Uani 1 1 d . .
H15B H 0.1297 0.3258 0.0547 0.127 Uiso 1 1 calc R U
O16 O 0.1166(3) 0.2897(3) 0.0050(4) 0.091(5) Uani 1 1 d . .
O17 O 0.1659(3) 0.2553(3) 0.0312(3) 0.069(4) Uani 1 1 d . .
O18 O 0.1528(3) 0.2310(3) 0.0765(3) 0.060(4) Uani 1 1 d . .
O19 O 0.1780(2) 0.1802(2) 0.0444(2) 0.052(3) Uani 1 1 d . .
O20 O 0.1720(3) 0.1214(2) 0.0664(3) 0.060(4) Uani 1 1 d . .
H20A H 0.1761 0.1030 0.0779 0.072 Uiso 1 1 calc R U
O21 O 0.2316(5) 0.5383(4) -0.0774(4) 0.135(7) Uani 1 1 d . .
O22 O 0.2558(3) 0.5525(3) -0.1353(3) 0.082(4) Uani 1 1 d . .
O23 O 0.2852(3) 0.5959(3) -0.1371(3) 0.093(5) Uani 1 1 d . .
O24 O 0.3296(3) 0.5597(3) -0.1587(4) 0.114(5) Uani 1 1 d . .
O25 O 0.3898(4) 0.5799(3) -0.1652(4) 0.107(6) Uani 1 1 d . .
H25D H 0.4068 0.5905 -0.1745 0.128 Uiso 1 1 calc R U
O26 O 0.1113(4) 0.5055(4) -0.2697(3) 0.135(6) Uani 1 1 d D .
O27 O 0.1631(3) 0.5327(3) -0.2440(4) 0.102(5) Uani 1 1 d . .
O28 O 0.1536(3) 0.5776(3) -0.2138(3) 0.087(5) Uani 1 1 d . .
O29 O 0.1870(3) 0.5451(3) -0.1690(3) 0.084(4) Uani 1 1 d . .
O30 O 0.1890(4) 0.5686(3) -0.1115(3) 0.109(6) Uani 1 1 d D .
H30B H 0.1944 0.5814 -0.0943 0.130 Uiso 1 1 calc R U
O31 O 0.3025(5) 0.5106(5) -0.3908(5) 0.157(4) Uani 1 1 d . U
O32 O 0.2747(4) 0.5343(3) -0.3364(4) 0.119(6) Uani 1 1 d . .
O33 O 0.2374(4) 0.5742(4) -0.3432(4) 0.110(6) Uani 1 1 d . .
O34 O 0.1987(4) 0.5341(3) -0.3150(4) 0.112(6) Uani 1 1 d . .
O35 O 0.1346(3) 0.5464(3) -0.3109(3) 0.091(5) Uani 1 1 d . .
H35D H 0.1148 0.5544 -0.3049 0.110 Uiso 1 1 calc R U
O36 O 0.4242(5) 0.5430(5) -0.2001(5) 0.153(4) Uani 1 1 d D U
O37 O 0.3664(3) 0.5535(3) -0.2284(4) 0.110(6) Uani 1 1 d . .
O38 O 0.3636(4) 0.5924(4) -0.2638(4) 0.116(6) Uani 1 1 d . .
O39 O 0.3418(4) 0.5472(3) -0.3045(3) 0.108(6) Uani 1 1 d . .
O40 O 0.3421(6) 0.5608(4) -0.3656(4) 0.165(9) Uani 1 1 d . .
H40A H 0.3354 0.5678 -0.3855 0.199 Uiso 1 1 calc R U
O41 O 0.1742(3) 0.1611(3) -0.0248(3) 0.086(5) Uani 1 1 d . .
O42 O 0.1791(3) 0.2126(3) -0.0198(3) 0.088(5) Uani 1 1 d . .
O43 O 0.3339(4) 0.1319(3) -0.0123(3) 0.103(5) Uani 1 1 d . .
O44 O 0.2855(3) 0.1374(3) -0.0045(3) 0.065(4) Uani 1 1 d . .
O45 O 0.3591(3) 0.2479(3) -0.0096(3) 0.087(5) Uani 1 1 d . .
O46 O 0.3657(4) 0.2995(4) -0.0221(3) 0.111(6) Uani 1 1 d . .
O47 O 0.2521(3) 0.3196(3) -0.0228(3) 0.090(5) Uani 1 1 d . .
O48 O 0.2005(3) 0.3219(3) -0.0395(3) 0.094(5) Uani 1 1 d . .
O49 O 0.3542(5) 0.4774(5) -0.3160(5) 0.173(4) Uani 1 1 d . U
O50 O 0.3578(4) 0.4950(4) -0.2628(4) 0.157(7) Uani 1 1 d D .
O51 O 0.3515(3) 0.4932(3) -0.1459(4) 0.100(5) Uani 1 1 d . .
O52 O 0.2990(4) 0.5006(3) -0.1424(4) 0.114(6) Uani 1 1 d . .
O53 O 0.1853(4) 0.4841(4) -0.2050(4) 0.123(6) Uani 1 1 d D .
O54 O 0.1847(4) 0.4754(4) -0.1502(4) 0.132(4) Uani 1 1 d D U
O55 O 0.2398(5) 0.4747(4) -0.3166(4) 0.145(7) Uani 1 1 d . .
O56 O 0.1886(4) 0.4626(4) -0.3135(4) 0.134(4) Uani 1 1 d . U
O57 O 0.2248(2) 0.2610(2) 0.0618(3) 0.049(3) Uani 1 1 d . .
H57A H 0.2078 0.2727 0.0723 0.059 Uiso 1 1 calc R U
O58 O 0.2886(3) 0.2743(2) 0.0658(3) 0.062(4) Uani 1 1 d . .
H58A H 0.2985 0.2916 0.0778 0.074 Uiso 1 1 calc R U
O59 O 0.3002(2) 0.2103(2) 0.0711(2) 0.050(3) Uani 1 1 d . .
H59A H 0.3155 0.2004 0.0856 0.060 Uiso 1 1 calc R U
O60 O 0.2379(2) 0.1989(2) 0.0696(2) 0.044(3) Uani 1 1 d . .
H60A H 0.2263 0.1839 0.0830 0.053 Uiso 1 1 calc R U
O61 O 0.2667(2) 0.2320(2) 0.0218(2) 0.054(3) Uani 1 1 d . .
O62 O 0.3014(3) 0.2839(3) 0.0038(3) 0.068(4) Uani 1 1 d . .
H62A H 0.2999 0.2778 -0.0185 0.082 Uiso 1 1 calc R U
O63 O 0.3197(3) 0.1956(2) 0.0108(3) 0.068(4) Uani 1 1 d . .
H63A H 0.3168 0.1963 -0.0122 0.082 Uiso 1 1 calc R U
O64 O 0.2322(3) 0.1781(2) 0.0076(2) 0.055(3) Uani 1 1 d . .
H64A H 0.2366 0.1800 -0.0151 0.066 Uiso 1 1 calc R U
O65 O 0.2145(3) 0.2665(3) -0.0024(3) 0.071(4) Uani 1 1 d . .
H65A H 0.2203 0.2617 -0.0244 0.085 Uiso 1 1 calc R U
O66 O 0.2844(3) 0.5662(3) -0.2779(3) 0.092(5) Uani 1 1 d . .
H66A H 0.2921 0.5778 -0.2966 0.110 Uiso 1 1 calc R U
O67 O 0.2213(3) 0.5641(2) -0.2568(3) 0.066(4) Uani 1 1 d . .
H67A H 0.2026 0.5743 -0.2661 0.080 Uiso 1 1 calc R U
O68 O 0.2427(3) 0.5712(2) -0.1982(3) 0.065(4) Uani 1 1 d . .
H68A H 0.2332 0.5846 -0.1818 0.078 Uiso 1 1 calc R U
O69 O 0.3012(3) 0.5726(2) -0.2205(3) 0.069(4) Uani 1 1 d . .
H69A H 0.3176 0.5875 -0.2134 0.083 Uiso 1 1 calc R U
O70 O 0.2687(4) 0.5248(3) -0.2338(3) 0.103(5) Uani 1 1 d . .
O71 O 0.2410(3) 0.5100(3) -0.1761(4) 0.105(6) Uani 1 1 d . .
H71A H 0.2454 0.4873 -0.1787 0.126 Uiso 1 1 calc R U
O72 O 0.2089(4) 0.4973(3) -0.2571(4) 0.126(6) Uani 1 1 d . .
H72A H 0.2152 0.4755 -0.2524 0.151 Uiso 1 1 calc R U
O73 O 0.2968(4) 0.5050(3) -0.2912(4) 0.130(6) Uani 1 1 d . .
H73A H 0.2969 0.4827 -0.2847 0.156 Uiso 1 1 calc R U
O74 O 0.3241(3) 0.5167(3) -0.2070(4) 0.100(5) Uani 1 1 d . .
H74A H 0.3213 0.4936 -0.2073 0.120 Uiso 1 1 calc R U
O1W O 0.2533(3) 0.2889(4) 0.1215(3) 0.117(6) Uani 1 1 d . .
O2W O 0.2176(4) 0.2355(3) 0.1308(4) 0.151(6) Uani 1 1 d . .
O3W O 0.2655(3) 0.1977(4) 0.1354(4) 0.122(6) Uani 1 1 d . .
O4W O 0.3019(4) 0.2507(3) 0.1342(3) 0.112(5) Uani 1 1 d . .
O5W O 0.1534(4) 0.1084(4) 0.0041(3) 0.113(6) Uani 1 1 d . .
O6W O 0.2302(3) 0.1136(3) -0.0190(3) 0.078(4) Uani 1 1 d . .
O7W O 0.1410(4) 0.3398(4) -0.0226(3) 0.129(6) Uani 1 1 d . .
O8W O 0.1582(3) 0.2663(3) -0.0407(3) 0.098(5) Uani 1 1 d . .
O9W O 0.3078(4) 0.3394(3) -0.0356(4) 0.113(6) Uani 1 1 d . .
O10W O 0.3784(3) 0.3568(4) -0.0073(4) 0.116(6) Uani 1 1 d . .
O11W O 0.3916(3) 0.1176(3) 0.0158(4) 0.097(5) Uani 1 1 d . .
O12W O 0.3820(3) 0.1906(3) -0.0179(3) 0.085(4) Uani 1 1 d . U
O13W O 0.2430(3) 0.6228(4) -0.2934(4) 0.116(6) Uani 1 1 d . .
O14W O 0.2146(4) 0.6342(3) -0.2326(4) 0.122(6) Uani 1 1 d . .
O15W O 0.2653(5) 0.6342(4) -0.2004(4) 0.142(7) Uani 1 1 d . .
O16W O 0.2977(4) 0.6351(3) -0.2562(4) 0.126(6) Uani 1 1 d . .
O17W O 0.1298(4) 0.4757(5) -0.3166(7) 0.230(12) Uani 1 1 d . .
O18W O 0.1547(5) 0.4628(5) -0.2530(5) 0.169(7) Uani 1 1 d . U
O19W O 0.1772(5) 0.5014(5) -0.0911(4) 0.149(8) Uani 1 1 d . .
O20W O 0.2524(4) 0.4847(3) -0.1132(4) 0.124(6) Uani 1 1 d . .
O21W O 0.4073(4) 0.5178(6) -0.1428(6) 0.183(10) Uani 1 1 d . .
O22W O 0.3855(4) 0.4856(4) -0.2063(6) 0.170(9) Uani 1 1 d . .
O23W O 0.3576(6) 0.4908(5) -0.3687(5) 0.198(9) Uani 1 1 d . .
O24W O 0.2933(5) 0.4661(4) -0.3451(4) 0.153(8) Uani 1 1 d . .

loop_
_atom_site_aniso_label
_atom_site_aniso_U_11
_atom_site_aniso_U_22
_atom_site_aniso_U_33
_atom_site_aniso_U_23
_atom_site_aniso_U_13
_atom_site_aniso_U_12
Dy1 0.0503(5) 0.0501(5) 0.0538(5) 0.0011(4) 0.0086(4) -0.0002(4)
Dy2 0.0473(5) 0.0515(5) 0.0516(5) -0.0003(4) 0.0100(4) 0.0018(4)
Dy3 0.0504(5) 0.0528(5) 0.0570(5) 0.0057(4) 0.0015(4) 0.0048(4)
Dy4 0.0781(6) 0.0496(5) 0.0882(7) 0.0029(5) -0.0062(6) 0.0133(5)
Dy5 0.0658(6) 0.0569(5) 0.0601(5) -0.0087(5) -0.0025(5) -0.0061(5)
Dy6 0.0598(5) 0.0549(5) 0.0714(6) 0.0146(5) 0.0081(5) 0.0022(5)
Dy7 0.0518(5) 0.0724(6) 0.0727(6) 0.0069(5) 0.0242(5) 0.0095(5)
Dy8 0.0505(5) 0.0583(5) 0.0647(5) 0.0120(5) 0.0152(4) -0.0010(4)
Dy9 0.0701(6) 0.0761(6) 0.0881(7) 0.0296(6) 0.0025(6) 0.0154(5)
Dy10 0.0825(7) 0.0535(6) 0.1133(8) 0.0084(6) -0.0143(6) 0.0185(5)
Dy11 0.0745(6) 0.0664(6) 0.1053(8) 0.0276(6) 0.0157(6) -0.0068(5)
Dy12 0.0960(8) 0.0524(6) 0.1162(9) 0.0091(6) -0.0230(7) -0.0013(6)
Dy13 0.1332(10) 0.0689(7) 0.1152(9) -0.0210(7) -0.0147(8) 0.0079(7)
Dy14 0.1064(9) 0.0706(7) 0.1213(9) 0.0303(7) -0.0100(8) -0.0027(7)
Dy15 0.1018(8) 0.0653(6) 0.1295(10) -0.0112(7) 0.0019(8) 0.0315(6)
Dy16 0.0893(8) 0.0807(7) 0.1698(12) 0.0199(8) -0.0154(8) 0.0375(6)
Dy17 0.1440(11) 0.0757(8) 0.1480(11) -0.0058(8) -0.0428(9) -0.0192(8)
Dy18 0.1853(14) 0.1093(10) 0.1435(12) -0.0474(9) 0.0125(11) 0.0479(10)
N1 0.091(6) 0.082(6) 0.097(6) 0.005(5) 0.009(5) 0.005(5)
N2 0.033(8) 0.172(18) 0.097(12) -0.043(13) 0.016(9) 0.000(10)
N3 0.094(14) 0.060(11) 0.24(3) 0.018(14) 0.011(16) 0.028(11)
N4 0.098(6) 0.108(6) 0.107(6) 0.000(5) -0.003(5) -0.003(5)
N5 0.132(6) 0.134(6) 0.134(6) -0.005(5) -0.001(5) 0.006(5)
N6 0.128(6) 0.131(6) 0.134(6) 0.002(5) 0.003(5) -0.004(5)
N7 0.231(7) 0.233(7) 0.229(7) -0.005(5) -0.003(5) 0.001(5)
N8 0.161(6) 0.163(6) 0.165(6) -0.002(5) 0.002(5) 0.003(5)
C1 0.38(5) 0.11(2) 0.17(3) -0.03(2) -0.12(3) 0.06(3)
C2 0.124(6) 0.118(6) 0.123(6) 0.002(5) 0.000(5) -0.001(5)
C3 0.035(5) 0.038(5) 0.034(5) 0.005(4) 0.000(4) 0.001(4)
C4 0.055(5) 0.054(5) 0.051(5) 0.009(4) -0.015(4) 0.001(4)
C5 0.120(16) 0.064(12) 0.083(14) 0.019(11) 0.030(13) 0.050(12)
C6 0.067(6) 0.066(6) 0.063(6) 0.006(5) 0.000(5) 0.008(5)
C7 0.038(10) 0.100(15) 0.099(15) 0.003(13) -0.001(11) 0.004(11)
C8 0.063(13) 0.17(2) 0.15(2) 0.047(18) -0.061(13) -0.046(14)
C9 0.097(10) 0.117(10) 0.122(11) -0.011(9) 0.008(9) 0.016(8)
C10 0.053(12) 0.18(2) 0.076(15) -0.036(16) -0.005(12) 0.013(15)
C11 0.071(6) 0.079(6) 0.073(6) 0.000(5) 0.004(5) 0.004(5)
C12 0.098(15) 0.058(12) 0.107(15) 0.013(12) -0.051(12) 0.009(12)
C13 0.097(16) 0.075(14) 0.123(18) -0.025(14) -0.029(15) -0.012(13)
C14 0.042(10) 0.071(12) 0.086(13) -0.010(11) 0.001(10) -0.028(9)
C15 0.074(6) 0.072(6) 0.075(6) 0.000(5) 0.005(5) -0.009(5)
C16 0.167(17) 0.134(15) 0.067(14) -0.005(12) 0.003(13) -0.132(11)
C17 0.116(11) 0.113(10) 0.117(11) 0.026(9) 0.017(9) -0.001(9)
C18 0.119(6) 0.120(6) 0.123(6) 0.001(5) 0.000(5) 0.002(5)
C19 0.070(13) 0.052(12) 0.127(18) 0.006(12) -0.019(13) -0.020(10)
C20 0.078(13) 0.028(9) 0.16(2) 0.011(12) 0.038(14) -0.014(10)
C21 0.076(13) 0.056(12) 0.16(2) 0.002(13) 0.056(13) 0.039(10)
C22 0.094(14) 0.037(10) 0.106(16) 0.014(10) 0.016(13) 0.034(10)
C23 0.061(12) 0.069(12) 0.116(16) -0.041(12) -0.025(12) -0.005(10)
C24 0.096(6) 0.094(6) 0.096(6) -0.006(5) -0.001(5) -0.006(5)
C25 0.16(3) 0.19(3) 0.29(4) 0.10(3) -0.01(3) -0.05(3)
C26 0.075(6) 0.077(6) 0.083(6) 0.005(5) -0.010(5) 0.006(5)
C27 0.076(6) 0.079(6) 0.084(6) 0.002(5) 0.009(5) -0.002(5)
C28 0.070(6) 0.068(6) 0.073(6) -0.002(5) 0.004(5) 0.000(5)
C29 0.096(6) 0.100(6) 0.100(6) 0.001(5) -0.004(5) 0.006(5)
C30 0.048(10) 0.088(14) 0.105(15) -0.018(12) 0.042(10) -0.014(10)
C31 0.043(9) 0.053(10) 0.076(12) -0.009(9) 0.010(9) 0.020(9)
C32 0.058(5) 0.053(5) 0.057(5) 0.002(4) 0.004(4) -0.006(4)
C33 0.24(3) 0.094(18) 0.144(18) -0.025(15) -0.139(16) 0.026(18)
C34 0.125(6) 0.118(6) 0.121(6) -0.002(5) 0.001(5) -0.002(5)
C35 0.16(2) 0.142(18) 0.156(19) -0.117(14) 0.043(18) -0.027(18)
C36 0.022(10) 0.100(17) 0.24(3) -0.039(19) 0.013(15) -0.014(11)
C37 0.136(11) 0.129(11) 0.141(11) 0.014(9) 0.037(9) 0.002(9)
C38 0.114(6) 0.113(6) 0.115(6) 0.002(5) 0.001(5) 0.001(5)
C39 0.116(11) 0.123(11) 0.109(10) 0.040(8) 0.003(9) 0.002(9)
C40 0.099(6) 0.098(6) 0.098(6) 0.010(5) 0.004(5) 0.000(5)
C41 0.11(2) 0.21(3) 0.16(2) 0.131(17) -0.002(19) -0.01(2)
C42 0.139(6) 0.138(6) 0.141(6) -0.001(5) -0.004(5) 0.001(5)
C43 0.15(2) 0.093(15) 0.080(15) -0.014(13) -0.008(15) -0.065(14)
C44 0.081(6) 0.076(6) 0.075(6) 0.003(5) -0.003(5) 0.005(5)
C45 0.127(17) 0.085(16) 0.149(18) 0.030(14) -0.099(13) -0.010(14)
C46 0.074(13) 0.051(11) 0.123(17) -0.007(12) -0.034(13) 0.024(10)
C47 0.115(16) 0.083(14) 0.112(17) 0.025(13) -0.046(13) 0.049(12)
C48 0.119(17) 0.055(13) 0.21(2) -0.019(15) -0.107(15) -0.005(13)
C49 0.248(12) 0.250(12) 0.239(12) 0.002(10) -0.003(10) 0.008(9)
C50 0.126(6) 0.124(6) 0.128(6) -0.003(5) -0.002(5) -0.008(5)
C51 0.042(11) 0.21(3) 0.081(14) 0.065(15) 0.003(11) -0.027(14)
C52 0.081(6) 0.075(6) 0.088(6) 0.006(5) -0.003(5) 0.001(5)
C53 0.151(6) 0.155(6) 0.155(6) 0.003(5) 0.002(5) -0.002(5)
C54 0.094(14) 0.092(14) 0.047(10) 0.003(11) -0.044(10) 0.018(12)
C55 0.110(6) 0.109(6) 0.107(6) 0.004(5) 0.000(5) -0.002(5)
C56 0.23(3) 0.093(17) 0.21(3) -0.050(17) -0.11(2) -0.055(18)
C57 0.27(3) 0.26(3) 0.28(3) 0.00(3) -0.04(3) -0.03(3)
C58 0.205(7) 0.207(7) 0.206(7) -0.005(5) -0.001(5) 0.000(5)
C59 0.158(6) 0.155(6) 0.156(6) -0.003(5) 0.001(5) 0.002(5)
C60 0.151(6) 0.148(6) 0.151(6) -0.008(5) -0.003(5) -0.001(5)
C61 0.14(2) 0.085(14) 0.25(3) -0.103(15) -0.09(2) 0.041(15)
C62 0.130(6) 0.133(6) 0.130(6) -0.001(5) -0.001(5) -0.002(5)
C63 0.17(2) 0.14(2) 0.15(2) 0.026(19) -0.079(18) -0.02(2)
C64 0.114(6) 0.113(6) 0.116(6) 0.000(5) -0.005(5) -0.001(5)
C65 0.225(7) 0.226(7) 0.223(7) 0.000(5) -0.001(5) -0.002(5)
C66 0.077(15) 0.14(2) 0.23(3) -0.101(18) 0.052(17) 0.018(15)
C67 0.18(3) 0.16(2) 0.15(2) 0.077(18) -0.097(18) -0.03(2)
C68 0.172(7) 0.173(7) 0.173(7) 0.000(5) 0.001(5) 0.001(5)
C69 0.13(2) 0.121(19) 0.102(18) -0.051(15) -0.019(16) 0.009(17)
C70 0.151(6) 0.153(6) 0.152(6) 0.001(5) -0.002(5) 0.000(5)
C71 0.148(6) 0.150(6) 0.147(6) 0.002(5) -0.003(5) -0.001(5)
C72 0.16(2) 0.107(19) 0.19(3) -0.02(2) 0.05(2) 0.042(19)
C73 0.10(2) 0.20(3) 0.28(3) 0.15(2) 0.02(2) 0.041(19)
C74 0.124(19) 0.058(12) 0.13(2) 0.034(13) -0.001(17) 0.032(13)
C75 0.20(3) 0.21(3) 0.22(3) -0.01(3) -0.04(3) -0.149(19)
C76 0.169(7) 0.169(7) 0.171(7) -0.004(5) -0.004(5) 0.003(5)
C77 0.21(4) 0.26(4) 0.34(5) 0.08(4) 0.09(4) -0.06(3)
C78 0.127(6) 0.123(6) 0.125(6) -0.002(5) 0.002(5) -0.001(5)
C79 0.259(12) 0.262(12) 0.263(12) 0.000(10) -0.001(10) -0.003(10)
C80 0.174(6) 0.173(6) 0.176(6) 0.000(5) 0.001(5) 0.004(5)
O1 0.096(10) 0.068(8) 0.096(10) -0.010(8) -0.002(9) -0.008(8)
O2 0.031(6) 0.073(7) 0.059(7) -0.031(6) 0.008(5) 0.015(5)
O3 0.058(7) 0.065(7) 0.062(7) 0.010(6) 0.020(6) 0.039(6)
O4 0.070(7) 0.061(7) 0.027(5) 0.010(5) 0.002(5) 0.030(6)
O5 0.051(7) 0.113(10) 0.054(7) 0.021(7) 0.004(6) -0.016(7)
O6 0.084(10) 0.079(10) 0.150(14) 0.018(10) -0.003(10) 0.012(8)
O7 0.045(6) 0.067(7) 0.079(8) 0.019(7) 0.017(6) -0.019(6)
O8 0.113(10) 0.064(8) 0.037(6) 0.020(6) -0.025(6) -0.022(7)
O9 0.087(8) 0.026(6) 0.082(8) 0.007(6) 0.035(7) -0.023(6)
O10 0.050(7) 0.093(10) 0.112(11) 0.023(8) 0.026(7) 0.017(7)
O11 0.065(8) 0.087(9) 0.145(13) 0.010(9) 0.009(9) -0.038(7)
O12 0.071(8) 0.043(7) 0.125(10) 0.032(7) 0.037(8) 0.020(6)
O13 0.067(8) 0.074(9) 0.092(9) -0.015(7) 0.003(8) -0.002(7)
O14 0.067(8) 0.062(7) 0.089(9) 0.022(7) -0.008(7) -0.013(7)
O15 0.088(9) 0.134(12) 0.096(10) 0.028(9) 0.014(8) 0.066(8)
O16 0.068(8) 0.064(8) 0.140(12) 0.033(8) -0.003(9) 0.023(7)
O17 0.060(7) 0.080(8) 0.068(8) 0.012(7) 0.010(6) -0.002(7)
O18 0.073(8) 0.057(7) 0.050(7) -0.004(6) 0.004(6) 0.010(6)
O19 0.052(6) 0.057(7) 0.048(6) -0.009(6) 0.016(5) 0.010(6)
O20 0.083(8) 0.043(6) 0.054(7) 0.008(6) -0.006(7) -0.005(6)
O21 0.170(16) 0.095(11) 0.140(13) 0.063(10) -0.014(12) -0.024(11)
O22 0.100(10) 0.060(8) 0.086(9) 0.025(7) -0.034(8) -0.023(7)
O23 0.088(10) 0.077(9) 0.113(11) 0.022(9) 0.013(9) 0.007(8)
O24 0.134(11) 0.041(7) 0.166(13) -0.016(8) -0.075(10) 0.049(7)
O25 0.113(12) 0.079(10) 0.128(13) 0.000(10) 0.005(11) -0.006(9)
O26 0.143(12) 0.167(14) 0.094(11) 0.020(10) -0.049(9) -0.098(10)
O27 0.080(9) 0.085(10) 0.140(13) 0.041(9) -0.002(10) -0.009(8)
O28 0.093(10) 0.046(7) 0.121(11) 0.015(8) -0.038(9) 0.000(7)
O29 0.058(8) 0.051(7) 0.143(12) 0.048(7) 0.008(8) 0.011(6)
O30 0.140(13) 0.087(10) 0.098(10) 0.014(9) -0.050(9) 0.004(10)
O31 0.159(6) 0.156(6) 0.156(6) -0.012(5) 0.009(5) 0.007(5)
O32 0.137(12) 0.097(10) 0.123(13) 0.005(10) 0.026(10) 0.062(9)
O33 0.114(12) 0.113(12) 0.102(11) -0.008(10) -0.009(10) 0.025(10)
O34 0.116(12) 0.088(10) 0.130(12) -0.033(9) -0.048(10) 0.009(9)
O35 0.089(10) 0.087(9) 0.098(10) 0.032(8) -0.024(8) 0.005(8)
O36 0.152(6) 0.150(6) 0.156(6) 0.011(5) -0.009(5) 0.006(5)
O37 0.062(9) 0.082(10) 0.186(16) -0.026(10) 0.014(10) -0.014(8)
O38 0.113(12) 0.101(11) 0.135(14) 0.002(11) 0.010(11) 0.025(10)
O39 0.151(13) 0.079(9) 0.094(10) -0.039(8) 0.031(10) 0.024(9)
O40 0.27(2) 0.133(15) 0.097(12) -0.026(11) 0.057(14) 0.021(16)
O41 0.067(8) 0.136(11) 0.056(7) -0.032(8) -0.030(6) 0.029(8)
O42 0.098(10) 0.116(11) 0.050(7) 0.024(8) -0.001(7) 0.023(9)
O43 0.195(15) 0.061(8) 0.053(7) -0.003(6) 0.056(8) 0.034(9)
O44 0.061(7) 0.083(8) 0.051(7) 0.019(6) 0.002(6) 0.019(7)
O45 0.071(8) 0.073(8) 0.118(11) 0.027(8) -0.013(8) 0.015(7)
O46 0.112(12) 0.134(12) 0.087(10) 0.055(9) 0.012(9) -0.008(10)
O47 0.092(9) 0.072(8) 0.106(10) 0.005(8) 0.037(8) 0.014(8)
O48 0.084(10) 0.103(10) 0.094(10) 0.030(9) 0.009(8) -0.004(9)
O49 0.171(6) 0.172(6) 0.177(6) -0.003(5) 0.003(5) 0.009(5)
O50 0.159(14) 0.115(12) 0.197(16) -0.076(11) 0.074(12) 0.030(11)
O51 0.090(9) 0.072(8) 0.139(12) 0.055(8) -0.006(9) 0.053(7)
O52 0.118(12) 0.076(9) 0.150(13) 0.041(9) -0.048(10) -0.001(9)
O53 0.124(13) 0.091(11) 0.154(15) 0.043(10) -0.017(12) -0.009(10)
O54 0.139(6) 0.122(6) 0.133(6) 0.011(5) 0.002(5) 0.005(5)
O55 0.224(19) 0.116(12) 0.096(10) -0.067(9) -0.046(12) 0.001(13)
O56 0.139(6) 0.128(6) 0.136(6) 0.001(5) -0.009(5) -0.001(5)
O57 0.028(5) 0.036(6) 0.083(8) -0.001(6) -0.001(6) 0.016(5)
O58 0.054(7) 0.046(7) 0.085(8) -0.001(6) 0.018(6) -0.003(6)
O59 0.034(6) 0.054(7) 0.061(7) 0.011(6) -0.011(5) 0.000(5)
O60 0.040(6) 0.042(6) 0.050(6) 0.009(5) 0.010(5) -0.020(5)
O61 0.059(7) 0.051(7) 0.051(7) -0.003(6) 0.001(6) -0.001(6)
O62 0.081(8) 0.063(7) 0.061(7) 0.009(6) -0.005(7) -0.026(7)
O63 0.086(8) 0.034(6) 0.085(8) 0.027(6) 0.055(6) 0.007(6)
O64 0.086(8) 0.035(6) 0.045(6) 0.004(5) 0.018(6) -0.013(6)
O65 0.087(9) 0.057(7) 0.070(8) -0.010(7) 0.008(7) 0.004(7)
O66 0.105(10) 0.044(7) 0.127(12) 0.001(8) 0.019(10) -0.001(8)
O67 0.073(8) 0.037(6) 0.090(9) 0.009(6) -0.009(7) 0.003(6)
O68 0.078(8) 0.040(6) 0.078(8) 0.004(6) 0.017(7) 0.022(6)
O69 0.065(8) 0.041(6) 0.102(9) 0.005(7) 0.015(7) 0.013(6)
O70 0.135(13) 0.086(10) 0.086(10) -0.003(8) -0.003(10) 0.012(10)
O71 0.088(10) 0.055(8) 0.172(14) 0.018(9) -0.038(10) -0.011(8)
O72 0.191(15) 0.027(6) 0.159(13) -0.032(8) -0.068(12) 0.020(9)
O73 0.155(14) 0.078(9) 0.156(14) -0.066(9) 0.006(12) 0.038(10)
O74 0.067(9) 0.094(10) 0.139(13) 0.007(10) -0.008(9) -0.001(8)
O1W 0.111(11) 0.116(11) 0.123(11) -0.055(9) 0.056(9) 0.018(9)
O2W 0.200(13) 0.049(8) 0.203(13) 0.001(9) 0.156(9) -0.033(9)
O3W 0.059(8) 0.153(12) 0.154(12) 0.091(10) -0.045(8) -0.040(8)
O4W 0.159(12) 0.078(9) 0.098(9) 0.013(8) -0.080(8) -0.035(9)
O5W 0.141(13) 0.133(13) 0.064(8) -0.020(9) -0.047(9) -0.001(11)
O6W 0.084(9) 0.083(9) 0.066(8) -0.024(7) 0.017(7) -0.003(7)
O7W 0.132(13) 0.174(14) 0.081(9) 0.079(9) 0.027(9) 0.049(11)
O8W 0.095(10) 0.108(10) 0.089(9) 0.045(8) -0.035(8) -0.029(8)
O9W 0.126(12) 0.084(10) 0.128(13) 0.027(9) -0.004(10) 0.045(9)
O10W 0.059(8) 0.142(13) 0.148(13) 0.027(11) 0.042(9) -0.016(9)
O11W 0.083(9) 0.072(9) 0.137(13) -0.007(9) 0.032(9) 0.011(8)
O12W 0.063(6) 0.104(8) 0.087(7) 0.021(6) 0.037(6) -0.003(6)
O13W 0.061(9) 0.167(14) 0.120(12) 0.043(11) -0.017(9) 0.037(9)
O14W 0.113(12) 0.076(10) 0.177(16) -0.022(10) 0.013(12) 0.023(9)
O15W 0.165(16) 0.086(10) 0.173(16) -0.059(10) 0.026(13) 0.008(11)
O16W 0.160(13) 0.100(10) 0.119(12) 0.014(10) 0.023(11) -0.078(9)
O17W 0.110(13) 0.172(17) 0.41(3) -0.101(19) -0.064(17) -0.055(12)
O18W 0.188(11) 0.142(10) 0.179(10) -0.001(8) -0.020(9) -0.029(8)
O19W 0.199(19) 0.129(14) 0.121(14) 0.013(12) -0.011(14) -0.016(15)
O20W 0.182(16) 0.041(7) 0.148(13) 0.051(8) -0.026(12) 0.019(9)
O21W 0.064(10) 0.23(2) 0.26(2) 0.02(2) -0.043(13) -0.004(13)
O22W 0.115(11) 0.112(11) 0.28(2) -0.052(14) -0.023(14) 0.087(9)
O23W 0.29(2) 0.160(15) 0.147(16) -0.064(12) 0.036(16) 0.112(14)
O24W 0.229(19) 0.112(12) 0.118(13) -0.053(10) -0.017(13) 0.075(12)

loop_
_atom_type_symbol
_atom_type_description
_atom_type_scat_dispersion_real
_atom_type_scat_dispersion_imag
_atom_type_scat_source
C C 0.0033 0.0016 'International Tables Vol C Tables 4.2.6.8 and 6.1.1.4'
H H 0.0000 0.0000 'International Tables Vol C Tables 4.2.6.8 and 6.1.1.4'
N N 0.0061 0.0033 'International Tables Vol C Tables 4.2.6.8 and 6.1.1.4'
O O 0.0106 0.0060 'International Tables Vol C Tables 4.2.6.8 and 6.1.1.4'
Cl Cl 0.1484 0.1585 'International Tables Vol C Tables 4.2.6.8 and 6.1.1.4'
Dy Dy -0.1892 4.4098 'International Tables Vol C Tables 4.2.6.8 and 6.1.1.4'

loop_
_geom_angle_atom_site_label_1
_geom_angle_atom_site_label_2
_geom_angle_atom_site_label_3
_geom_angle
O60 Dy1 O58 114.5(4)
O60 Dy1 O57 72.0(3)
O58 Dy1 O57 73.5(4)
O60 Dy1 O59 71.1(3)
O58 Dy1 O59 73.3(4)
O57 Dy1 O59 112.5(4)
O60 Dy1 O2W 85.6(4)
O58 Dy1 O2W 142.5(4)
O57 Dy1 O2W 84.3(5)
O59 Dy1 O2W 144.1(4)
O60 Dy1 O1W 145.8(4)
O58 Dy1 O1W 75.5(5)
O57 Dy1 O1W 80.7(5)
O59 Dy1 O1W 140.4(4)
O2W Dy1 O1W 71.3(5)
O60 Dy1 O4W 142.7(4)
O58 Dy1 O4W 83.2(4)
O57 Dy1 O4W 145.0(4)
O59 Dy1 O4W 84.3(5)
O2W Dy1 O4W 99.9(6)
O1W Dy1 O4W 68.2(5)
O60 Dy1 O3W 80.2(4)
O58 Dy1 O3W 145.0(4)
O57 Dy1 O3W 140.7(4)
O59 Dy1 O3W 82.9(5)
O2W Dy1 O3W 66.0(5)
O1W Dy1 O3W 111.0(6)
O4W Dy1 O3W 69.0(5)
O60 Dy1 Dy2 36.7(2)
O58 Dy1 Dy2 89.8(3)
O57 Dy1 Dy2 88.9(2)
O59 Dy1 Dy2 35.0(2)
O2W Dy1 Dy2 120.2(4)
O1W Dy1 Dy2 163.8(4)
O4W Dy1 Dy2 117.3(4)
O3W Dy1 Dy2 84.9(4)
O60 Dy1 Dy6 90.1(2)
O58 Dy1 Dy6 37.0(3)
O57 Dy1 Dy6 37.0(2)
O59 Dy1 Dy6 89.6(3)
O2W Dy1 Dy6 118.2(4)
O1W Dy1 Dy6 79.7(4)
O4W Dy1 Dy6 118.1(3)
O3W Dy1 Dy6 169.3(4)
Dy2 Dy1 Dy6 84.57(3)
O60 Dy1 Dy8 90.0(2)
O58 Dy1 Dy8 36.5(3)
O57 Dy1 Dy8 89.6(3)
O59 Dy1 Dy8 37.3(2)
O2W Dy1 Dy8 173.4(5)
O1W Dy1 Dy8 110.3(4)
O4W Dy1 Dy8 86.6(4)
O3W Dy1 Dy8 118.2(4)
Dy2 Dy1 Dy8 56.88(2)
Dy6 Dy1 Dy8 56.75(2)
O60 Dy1 Dy3 37.2(2)
O58 Dy1 Dy3 89.8(3)
O57 Dy1 Dy3 35.5(2)
O59 Dy1 Dy3 88.4(2)
O2W Dy1 Dy3 89.1(4)
O1W Dy1 Dy3 115.4(4)
O4W Dy1 Dy3 171.1(4)
O3W Dy1 Dy3 115.2(3)
Dy2 Dy1 Dy3 56.93(2)
Dy6 Dy1 Dy3 56.61(2)
Dy8 Dy1 Dy3 84.49(2)
O59 Dy2 O64 132.5(3)
O59 Dy2 O4 76.0(4)
O64 Dy2 O4 151.5(4)
O59 Dy2 O63 74.0(4)
O64 Dy2 O63 110.7(4)
O4 Dy2 O63 73.5(4)
O59 Dy2 O60 71.0(3)
O64 Dy2 O60 73.6(3)
O4 Dy2 O60 125.4(3)
O63 Dy2 O60 132.7(3)
O59 Dy2 O2 128.1(4)
O64 Dy2 O2 68.4(3)
O4 Dy2 O2 94.7(4)
O63 Dy2 O2 152.5(3)
O60 Dy2 O2 74.4(3)
O59 Dy2 O44 145.3(4)
O64 Dy2 O44 75.2(4)
O4 Dy2 O44 78.8(4)
O63 Dy2 O44 76.2(4)
O60 Dy2 O44 143.7(4)
O2 Dy2 O44 77.2(4)
O59 Dy2 O61 67.9(3)
O64 Dy2 O61 70.2(3)
O4 Dy2 O61 133.7(4)
O63 Dy2 O61 69.5(3)
O60 Dy2 O61 68.4(3)
O2 Dy2 O61 130.2(3)
O44 Dy2 O61 116.9(3)
O59 Dy2 Dy8 40.7(3)
O64 Dy2 Dy8 113.4(2)
O4 Dy2 Dy8 88.3(3)
O63 Dy2 Dy8 40.1(3)
O60 Dy2 Dy8 93.6(2)
O2 Dy2 Dy8 167.1(2)
O44 Dy2 Dy8 115.7(3)
O61 Dy2 Dy8 45.4(2)
O59 Dy2 Dy3 94.1(2)
O64 Dy2 Dy3 39.3(2)
O4 Dy2 Dy3 166.4(2)
O63 Dy2 Dy3 113.1(3)
O60 Dy2 Dy3 41.3(2)
O2 Dy2 Dy3 84.1(2)
O44 Dy2 Dy3 113.9(3)
O61 Dy2 Dy3 46.2(2)
Dy8 Dy2 Dy3 90.02(3)
O59 Dy2 Dy7 74.4(2)
O64 Dy2 Dy7 138.5(3)
O4 Dy2 Dy7 35.9(3)
O63 Dy2 Dy7 37.8(3)
O60 Dy2 Dy7 144.7(2)
O2 Dy2 Dy7 124.7(2)
O44 Dy2 Dy7 71.2(3)
O61 Dy2 Dy7 104.6(2)
Dy8 Dy2 Dy7 63.26(2)
Dy3 Dy2 Dy7 150.36(3)
O59 Dy2 Dy1 36.2(2)
O64 Dy2 Dy1 100.9(3)
O4 Dy2 Dy1 105.8(2)
O63 Dy2 Dy1 101.8(3)
O60 Dy2 Dy1 35.5(2)
O2 Dy2 Dy1 105.3(2)
O44 Dy2 Dy1 174.3(3)
O61 Dy2 Dy1 57.6(2)
Dy8 Dy2 Dy1 61.80(2)
Dy3 Dy2 Dy1 61.80(2)
Dy7 Dy2 Dy1 110.57(3)
O17 Dy3 O19 93.1(4)
O17 Dy3 O57 76.6(4)
O19 Dy3 O57 123.9(4)
O17 Dy3 O64 151.8(4)
O19 Dy3 O64 74.9(4)
O57 Dy3 O64 131.3(4)
O17 Dy3 O65 67.7(4)
O19 Dy3 O65 151.6(4)
O57 Dy3 O65 73.4(4)
O64 Dy3 O65 112.0(4)
O17 Dy3 O60 130.1(4)
O19 Dy3 O60 76.3(3)
O57 Dy3 O60 70.5(3)
O64 Dy3 O60 72.5(3)
O65 Dy3 O60 131.9(4)
O17 Dy3 O42 76.3(4)
O19 Dy3 O42 81.8(4)
O57 Dy3 O42 143.3(4)
O64 Dy3 O42 76.8(4)
O65 Dy3 O42 73.6(4)
O60 Dy3 O42 146.0(4)
O17 Dy3 O61 131.3(4)
O19 Dy3 O61 134.4(3)
O57 Dy3 O61 68.1(3)
O64 Dy3 O61 68.9(3)
O65 Dy3 O61 70.6(4)
O60 Dy3 O61 67.1(3)
O42 Dy3 O61 114.7(4)
O17 Dy3 Dy6 85.0(3)
O19 Dy3 Dy6 164.6(3)
O57 Dy3 Dy6 40.7(3)
O64 Dy3 Dy6 113.2(3)
O65 Dy3 Dy6 39.6(3)
O60 Dy3 Dy6 93.2(2)
O42 Dy3 Dy6 112.4(3)
O61 Dy3 Dy6 46.5(2)
O17 Dy3 Dy2 169.2(3)
O19 Dy3 Dy2 89.4(3)
O57 Dy3 Dy2 93.3(2)
O64 Dy3 Dy2 38.8(3)
O65 Dy3 Dy2 113.5(3)
O60 Dy3 Dy2 40.6(2)
O42 Dy3 Dy2 114.5(3)
O61 Dy3 Dy2 45.0(2)
Dy6 Dy3 Dy2 89.90(3)
O17 Dy3 Dy5 123.3(3)
O19 Dy3 Dy5 36.9(3)
O57 Dy3 Dy5 143.8(2)
O64 Dy3 Dy5 38.4(3)
O65 Dy3 Dy5 139.8(3)
O60 Dy3 Dy5 74.2(2)
O42 Dy3 Dy5 72.7(3)
O61 Dy3 Dy5 104.7(2)
Dy6 Dy3 Dy5 150.95(3)
Dy2 Dy3 Dy5 63.35(2)
O17 Dy3 Dy1 108.0(3)
O19 Dy3 Dy1 104.9(3)
O57 Dy3 Dy1 35.8(2)
O64 Dy3 Dy1 99.8(3)
O65 Dy3 Dy1 101.0(3)
O60 Dy3 Dy1 35.4(2)
O42 Dy3 Dy1 171.6(3)
O61 Dy3 Dy1 57.1(2)
Dy6 Dy3 Dy1 61.61(2)
Dy2 Dy3 Dy1 61.26(2)
Dy5 Dy3 Dy1 109.51(3)
O69 Dy4 O67 110.5(4)
O69 Dy4 O68 71.2(4)
O67 Dy4 O68 71.3(4)
O69 Dy4 O15W 86.4(5)
O67 Dy4 O15W 135.1(6)
O68 Dy4 O15W 76.1(5)
O69 Dy4 O16W 83.4(5)
O67 Dy4 O16W 147.9(5)
O68 Dy4 O16W 140.4(5)
O15W Dy4 O16W 72.3(6)
O69 Dy4 O66 67.4(5)
O67 Dy4 O66 75.6(4)
O68 Dy4 O66 111.8(4)
O15W Dy4 O66 146.7(6)
O16W Dy4 O66 84.1(5)
O69 Dy4 O14W 147.4(5)
O67 Dy4 O14W 83.7(5)
O68 Dy4 O14W 87.1(5)
O15W Dy4 O14W 64.4(6)
O16W Dy4 O14W 100.1(6)
O66 Dy4 O14W 145.0(6)
O69 Dy4 O13W 139.0(4)
O67 Dy4 O13W 79.5(5)
O68 Dy4 O13W 145.2(4)
O15W Dy4 O13W 115.0(6)
O16W Dy4 O13W 71.9(5)
O66 Dy4 O13W 77.6(5)
O14W Dy4 O13W 70.9(5)
O69 Dy4 Dy13 86.6(3)
O67 Dy4 Dy13 37.7(3)
O68 Dy4 Dy13 89.3(3)
O15W Dy4 Dy13 165.2(5)
O16W Dy4 Dy13 119.7(4)
O66 Dy4 Dy13 38.2(3)
O14W Dy4 Dy13 118.0(4)
O13W Dy4 Dy13 78.4(4)
O69 Dy4 Dy10 34.8(3)
O67 Dy4 Dy10 89.0(3)
O68 Dy4 Dy10 36.6(3)
O15W Dy4 Dy10 82.5(4)
O16W Dy4 Dy10 114.7(4)
O66 Dy4 Dy10 86.6(3)
O14W Dy4 Dy10 121.4(4)
O13W Dy4 Dy10 162.4(4)
Dy13 Dy4 Dy10 84.30(3)
O69 Dy4 Dy12 87.0(3)
O67 Dy4 Dy12 35.5(3)
O68 Dy4 Dy12 36.5(3)
O15W Dy4 Dy12 109.9(5)
O16W Dy4 Dy12 170.0(4)
O66 Dy4 Dy12 89.7(3)
O14W Dy4 Dy12 89.5(4)
O13W Dy4 Dy12 114.4(4)
Dy13 Dy4 Dy12 56.66(3)
Dy10 Dy4 Dy12 56.95(3)
O69 Dy4 Dy15 34.6(3)
O67 Dy4 Dy15 90.2(3)
O68 Dy4 Dy15 89.3(3)
O15W Dy4 Dy15 119.7(5)
O16W Dy4 Dy15 86.0(4)
O66 Dy4 Dy15 33.2(4)
O14W Dy4 Dy15 173.7(4)
O13W Dy4 Dy15 109.7(4)
Dy13 Dy4 Dy15 56.64(3)
Dy10 Dy4 Dy15 56.61(3)
Dy12 Dy4 Dy15 84.50(3)
O2 Dy5 O19 94.2(4)
O2 Dy5 O64 69.7(4)
O19 Dy5 O64 74.1(4)
O2 Dy5 O5W 143.7(5)
O19 Dy5 O5W 103.7(5)
O64 Dy5 O5W 145.5(4)
O2 Dy5 O6W 85.4(4)
O19 Dy5 O6W 150.9(4)
O64 Dy5 O6W 78.5(4)
O5W Dy5 O6W 93.2(5)
O2 Dy5 O20 83.7(4)
O19 Dy5 O20 70.3(4)
O64 Dy5 O20 133.3(4)
O5W Dy5 O20 73.4(4)
O6W Dy5 O20 138.2(4)
O2 Dy5 O41 145.4(4)
O19 Dy5 O41 81.4(4)
O64 Dy5 O41 76.1(4)
O5W Dy5 O41 69.6(5)
O6W Dy5 O41 82.6(4)
O20 Dy5 O41 125.6(4)
O2 Dy5 O1 71.0(4)
O19 Dy5 O1 134.0(4)
O64 Dy5 O1 132.8(4)
O5W Dy5 O1 73.8(5)
O6W Dy5 O1 73.3(5)
O20 Dy5 O1 65.0(4)
O41 Dy5 O1 134.5(5)
O2 Dy5 Dy3 84.0(3)
O19 Dy5 Dy3 36.3(3)
O64 Dy5 Dy3 38.1(3)
O5W Dy5 Dy3 128.2(4)
O6W Dy5 Dy3 115.1(3)
O20 Dy5 Dy3 103.7(3)
O41 Dy5 Dy3 72.2(3)
O1 Dy5 Dy3 153.2(3)
O2 Dy5 Dy2 35.3(3)
O19 Dy5 Dy2 83.7(3)
O64 Dy5 Dy2 34.4(3)
O5W Dy5 Dy2 172.4(4)
O6W Dy5 Dy2 79.3(3)
O20 Dy5 Dy2 111.5(3)
O41 Dy5 Dy2 110.3(3)
O1 Dy5 Dy2 102.5(3)
Dy3 Dy5 Dy2 57.42(2)
O62 Dy6 O12 66.9(4)
O62 Dy6 O65 111.9(4)
O12 Dy6 O65 151.8(4)
O62 Dy6 O14 152.1(4)
O12 Dy6 O14 95.3(4)
O65 Dy6 O14 73.4(4)
O62 Dy6 O57 131.3(4)
O12 Dy6 O57 130.8(4)
O65 Dy6 O57 72.7(4)
O14 Dy6 O57 76.6(4)
O62 Dy6 O58 72.3(4)
O12 Dy6 O58 75.1(4)
O65 Dy6 O58 132.6(4)
O14 Dy6 O58 125.6(4)
O57 Dy6 O58 71.6(3)
O62 Dy6 O47 75.3(4)
O12 Dy6 O47 76.3(5)
O65 Dy6 O47 76.3(4)
O14 Dy6 O47 79.8(4)
O57 Dy6 O47 145.2(4)
O58 Dy6 O47 143.1(4)
O62 Dy6 O61 69.2(4)
O12 Dy6 O61 128.7(4)
O65 Dy6 O61 70.8(4)
O14 Dy6 O61 134.9(4)
O57 Dy6 O61 67.3(3)
O58 Dy6 O61 67.3(3)
O47 Dy6 O61 116.3(4)
O62 Dy6 Dy3 113.3(3)
O12 Dy6 Dy3 168.3(3)
O65 Dy6 Dy3 39.9(3)
O14 Dy6 Dy3 88.5(3)
O57 Dy6 Dy3 39.6(2)
O58 Dy6 Dy3 93.7(3)
O47 Dy6 Dy3 115.3(3)
O61 Dy6 Dy3 46.3(2)
O62 Dy6 Dy8 38.5(3)
O12 Dy6 Dy8 83.4(3)
O65 Dy6 Dy8 113.7(3)
O14 Dy6 Dy8 166.0(3)
O57 Dy6 Dy8 93.7(2)
O58 Dy6 Dy8 40.6(3)
O47 Dy6 Dy8 113.2(3)
O61 Dy6 Dy8 45.4(2)
Dy3 Dy6 Dy8 90.23(3)
O62 Dy6 Dy9 139.7(3)
O12 Dy6 Dy9 124.9(3)
O65 Dy6 Dy9 37.5(3)
O14 Dy6 Dy9 36.1(3)
O57 Dy6 Dy9 74.0(2)
O58 Dy6 Dy9 144.8(3)
O47 Dy6 Dy9 71.9(3)
O61 Dy6 Dy9 105.6(2)
Dy3 Dy6 Dy9 63.14(3)
Dy8 Dy6 Dy9 150.67(4)
O62 Dy6 Dy1 100.0(3)
O12 Dy6 Dy1 106.5(3)
O65 Dy6 Dy1 101.5(3)
O14 Dy6 Dy1 105.7(3)
O57 Dy6 Dy1 36.3(2)
O58 Dy6 Dy1 35.8(3)
O47 Dy6 Dy1 173.3(3)
O61 Dy6 Dy1 57.1(2)
Dy3 Dy6 Dy1 61.78(2)
Dy8 Dy6 Dy1 61.68(2)
Dy9 Dy6 Dy1 110.33(3)
O7 Dy7 O4 92.3(4)
O7 Dy7 O63 68.9(4)
O4 Dy7 O63 74.2(4)
O7 Dy7 O12W 85.9(4)
O4 Dy7 O12W 149.9(4)
O63 Dy7 O12W 77.2(4)
O7 Dy7 O5 84.3(4)
O4 Dy7 O5 67.8(4)
O63 Dy7 O5 132.2(4)
O12W Dy7 O5 141.4(4)
O7 Dy7 O11W 144.9(4)
O4 Dy7 O11W 105.9(4)
O63 Dy7 O11W 144.5(5)
O12W Dy7 O11W 92.2(5)
O5 Dy7 O11W 75.5(5)
O7 Dy7 O6 73.3(4)
O4 Dy7 O6 134.6(5)
O63 Dy7 O6 133.1(4)
O12W Dy7 O6 73.4(5)
O5 Dy7 O6 68.0(5)
O11W Dy7 O6 72.6(5)
O7 Dy7 O43 144.3(4)
O4 Dy7 O43 80.2(4)
O63 Dy7 O43 75.5(4)
O12W Dy7 O43 83.9(4)
O5 Dy7 O43 123.3(4)
O11W Dy7 O43 69.7(5)
O6 Dy7 O43 134.8(5)
O7 Dy7 Dy2 81.6(3)
O4 Dy7 Dy2 36.8(2)
O63 Dy7 Dy2 37.7(2)
O12W Dy7 Dy2 113.6(3)
O5 Dy7 Dy2 101.7(3)
O11W Dy7 Dy2 130.1(3)
O6 Dy7 Dy2 153.5(4)
O43 Dy7 Dy2 71.5(3)
O7 Dy7 Dy8 33.3(3)
O4 Dy7 Dy8 83.6(3)
O63 Dy7 Dy8 35.7(3)
O12W Dy7 Dy8 78.5(3)
O5 Dy7 Dy8 110.4(3)
O11W Dy7 Dy8 170.4(3)
O6 Dy7 Dy8 102.2(3)
O43 Dy7 Dy8 111.1(3)
Dy2 Dy7 Dy8 57.27(2)
O9 Dy8 O62 74.9(4)
O9 Dy8 O7 95.7(4)
O62 Dy8 O7 155.5(4)
O9 Dy8 O63 151.7(4)
O62 Dy8 O63 111.7(4)
O7 Dy8 O63 66.6(4)
O9 Dy8 O58 76.6(4)
O62 Dy8 O58 71.5(4)
O7 Dy8 O58 129.1(4)
O63 Dy8 O58 131.7(4)
O9 Dy8 O59 126.6(4)
O62 Dy8 O59 129.9(4)
O7 Dy8 O59 73.9(3)
O63 Dy8 O59 71.6(4)
O58 Dy8 O59 71.8(4)
O9 Dy8 O45 79.1(4)
O62 Dy8 O45 77.6(4)
O7 Dy8 O45 78.4(4)
O63 Dy8 O45 75.8(4)
O58 Dy8 O45 144.6(4)
O59 Dy8 O45 143.5(4)
O9 Dy8 O61 135.7(4)
O62 Dy8 O61 69.1(4)
O7 Dy8 O61 127.2(3)
O63 Dy8 O61 68.8(4)
O58 Dy8 O61 68.2(4)
O59 Dy8 O61 66.3(3)
O45 Dy8 O61 116.1(4)
O9 Dy8 Dy6 89.4(3)
O62 Dy8 Dy6 37.3(3)
O7 Dy8 Dy6 167.1(3)
O63 Dy8 Dy6 112.8(3)
O58 Dy8 Dy6 40.9(3)
O59 Dy8 Dy6 93.6(2)
O45 Dy8 Dy6 114.2(3)
O61 Dy8 Dy6 46.4(2)
O9 Dy8 Dy2 165.1(3)
O62 Dy8 Dy2 112.5(3)
O7 Dy8 Dy2 82.2(3)
O63 Dy8 Dy2 39.5(3)
O58 Dy8 Dy2 93.2(3)
O59 Dy8 Dy2 38.6(2)
O45 Dy8 Dy2 114.7(3)
O61 Dy8 Dy2 45.1(2)
Dy6 Dy8 Dy2 89.85(3)
O9 Dy8 Dy11 36.8(3)
O62 Dy8 Dy11 38.6(3)
O7 Dy8 Dy11 126.5(3)
O63 Dy8 Dy11 139.3(3)
O58 Dy8 Dy11 74.0(3)
O59 Dy8 Dy11 145.3(3)
O45 Dy8 Dy11 71.1(3)
O61 Dy8 Dy11 105.7(2)
Dy6 Dy8 Dy11 62.99(3)
Dy2 Dy8 Dy11 150.58(3)
O9 Dy8 Dy1 105.5(3)
O62 Dy8 Dy1 98.7(3)
O7 Dy8 Dy1 105.6(3)
O63 Dy8 Dy1 100.7(3)
O58 Dy8 Dy1 35.6(3)
O59 Dy8 Dy1 36.6(2)
O45 Dy8 Dy1 173.3(3)
O61 Dy8 Dy1 57.2(2)
Dy6 Dy8 Dy1 61.57(2)
Dy2 Dy8 Dy1 61.32(2)
Dy11 Dy8 Dy1 109.58(3)
O17 Dy9 O14 95.0(4)
O17 Dy9 O65 68.2(4)
O14 Dy9 O65 74.8(4)
O17 Dy9 O8W 84.8(4)
O14 Dy9 O8W 149.1(5)
O65 Dy9 O8W 76.6(5)
O17 Dy9 O16 74.2(4)
O14 Dy9 O16 136.6(5)
O65 Dy9 O16 133.2(4)
O8W Dy9 O16 73.1(5)
O17 Dy9 O48 143.4(5)
O14 Dy9 O48 84.4(5)
O65 Dy9 O48 76.5(5)
O8W Dy9 O48 77.9(5)
O16 Dy9 O48 128.8(5)
O17 Dy9 O7W 141.6(5)
O14 Dy9 O7W 109.7(5)
O65 Dy9 O7W 145.6(5)
O8W Dy9 O7W 87.9(5)
O16 Dy9 O7W 67.6(5)
O48 Dy9 O7W 70.2(5)
O17 Dy9 O15 88.0(5)
O14 Dy9 O15 66.4(5)
O65 Dy9 O15 132.2(4)
O8W Dy9 O15 144.2(5)
O16 Dy9 O15 71.2(5)
O48 Dy9 O15 124.1(5)
O7W Dy9 O15 76.3(5)
O17 Dy9 Dy6 82.8(3)
O14 Dy9 Dy6 37.4(3)
O65 Dy9 Dy6 37.6(3)
O8W Dy9 Dy6 112.5(3)
O16 Dy9 Dy6 155.9(3)
O48 Dy9 Dy6 74.7(3)
O7W Dy9 Dy6 134.2(4)
O15 Dy9 Dy6 101.2(3)
O17 Dy9 Dy3 32.8(3)
O14 Dy9 Dy3 84.3(3)
O65 Dy9 Dy3 35.4(3)
O8W Dy9 Dy3 79.0(3)
O16 Dy9 Dy3 103.3(3)
O48 Dy9 Dy3 111.4(3)
O7W Dy9 Dy3 166.0(4)
O15 Dy9 Dy3 111.7(3)
Dy6 Dy9 Dy3 57.20(2)
O24 Dy10 O74 75.7(5)
O24 Dy10 O69 80.9(5)
O74 Dy10 O69 70.6(5)
O24 Dy10 O71 150.0(6)
O74 Dy10 O71 112.0(5)
O69 Dy10 O71 129.1(5)
O24 Dy10 O22 92.8(5)
O74 Dy10 O22 155.0(5)
O69 Dy10 O22 130.3(4)
O71 Dy10 O22 67.9(5)
O24 Dy10 O68 125.6(4)
O74 Dy10 O68 129.9(5)
O69 Dy10 O68 69.9(4)
O71 Dy10 O68 73.0(4)
O22 Dy10 O68 74.8(4)
O24 Dy10 O52 77.6(5)
O74 Dy10 O52 80.7(5)
O69 Dy10 O52 147.5(5)
O71 Dy10 O52 75.4(5)
O22 Dy10 O52 75.0(5)
O68 Dy10 O52 142.5(5)
O24 Dy10 O70 134.8(6)
O74 Dy10 O70 67.2(5)
O69 Dy10 O70 63.4(5)
O71 Dy10 O70 71.2(5)
O22 Dy10 O70 131.0(5)
O68 Dy10 O70 68.3(4)
O52 Dy10 O70 118.9(5)
O24 Dy10 C43 71.8(6)
O74 Dy10 C43 145.4(6)
O69 Dy10 C43 114.7(5)
O71 Dy10 C43 91.3(6)
O22 Dy10 C43 23.5(5)
O68 Dy10 C43 80.2(5)
O52 Dy10 C43 81.1(6)
O70 Dy10 C43 147.1(6)
O24 Dy10 Dy15 90.8(4)
O74 Dy10 Dy15 37.3(4)
O69 Dy10 Dy15 38.8(3)
O71 Dy10 Dy15 113.0(4)
O22 Dy10 Dy15 167.5(3)
O68 Dy10 Dy15 93.4(3)
O52 Dy10 Dy15 117.4(4)
O70 Dy10 Dy15 44.0(4)
C43 Dy10 Dy15 151.9(4)
O24 Dy10 Dy12 166.1(3)
O74 Dy10 Dy12 112.6(4)
O69 Dy10 Dy12 91.2(3)
O71 Dy10 Dy12 39.1(4)
O22 Dy10 Dy12 83.5(3)
O68 Dy10 Dy12 40.4(3)
O52 Dy10 Dy12 114.2(4)
O70 Dy10 Dy12 47.5(4)
C43 Dy10 Dy12 101.7(5)
Dy15 Dy10 Dy12 90.10(4)
O24 Dy10 Dy16 38.0(4)
O74 Dy10 Dy16 38.1(4)
O69 Dy10 Dy16 75.9(3)
O71 Dy10 Dy16 138.6(3)
O22 Dy10 Dy16 125.1(3)
O68 Dy10 Dy16 144.9(3)
O52 Dy10 Dy16 72.1(4)
O70 Dy10 Dy16 103.4(4)
C43 Dy10 Dy16 107.9(5)
Dy15 Dy10 Dy16 63.15(4)
Dy12 Dy10 Dy16 150.44(5)
O12 Dy11 O46 145.4(5)
O12 Dy11 O9 93.8(4)
O46 Dy11 O9 80.4(4)
O12 Dy11 O10 85.8(5)
O46 Dy11 O10 122.5(5)
O9 Dy11 O10 69.4(4)
O12 Dy11 O9W 84.9(5)
O46 Dy11 O9W 81.6(5)
O9 Dy11 O9W 145.9(5)
O10 Dy11 O9W 144.0(5)
O12 Dy11 O62 65.5(4)
O46 Dy11 O62 80.4(5)
O9 Dy11 O62 72.5(4)
O10 Dy11 O62 129.9(4)
O9W Dy11 O62 76.1(5)
O12 Dy11 O10W 144.9(5)
O46 Dy11 O10W 66.6(6)
O9 Dy11 O10W 109.5(5)
O10 Dy11 O10W 78.9(5)
O9W Dy11 O10W 89.2(6)
O62 Dy11 O10W 145.6(5)
O12 Dy11 O11 73.8(4)
O46 Dy11 O11 132.8(5)
O9 Dy11 O11 134.7(5)
O10 Dy11 O11 66.4(5)
O9W Dy11 O11 77.6(5)
O62 Dy11 O11 132.8(4)
O10W Dy11 O11 71.2(5)
O12 Dy11 Dy8 81.6(3)
O46 Dy11 Dy8 74.0(4)
O9 Dy11 Dy8 35.7(3)
O10 Dy11 Dy8 101.7(3)
O9W Dy11 Dy8 111.1(4)
O62 Dy11 Dy8 37.3(3)
O10W Dy11 Dy8 132.2(4)
O11 Dy11 Dy8 153.1(3)
O12 Dy11 Dy6 32.1(3)
O46 Dy11 Dy6 113.5(4)
O9 Dy11 Dy6 83.3(3)
O10 Dy11 Dy6 110.1(3)
O9W Dy11 Dy6 77.7(4)
O62 Dy11 Dy6 33.4(3)
O10W Dy11 Dy6 166.6(4)
O11 Dy11 Dy6 102.7(3)
Dy8 Dy11 Dy6 57.18(2)
O72 Dy12 O53 67.1(6)
O72 Dy12 O29 147.6(5)
O53 Dy12 O29 82.9(5)
O72 Dy12 O71 109.9(5)
O53 Dy12 O71 78.1(5)
O29 Dy12 O71 73.6(5)
O72 Dy12 O27 67.0(6)
O53 Dy12 O27 75.8(5)
O29 Dy12 O27 94.9(5)
O71 Dy12 O27 152.6(5)
O72 Dy12 O67 78.1(5)
O53 Dy12 O67 141.7(5)
O29 Dy12 O67 125.1(4)
O71 Dy12 O67 130.8(5)
O27 Dy12 O67 76.2(5)
O72 Dy12 O68 135.1(5)
O53 Dy12 O68 148.2(5)
O29 Dy12 O68 77.2(4)
O71 Dy12 O68 72.7(4)
O27 Dy12 O68 129.9(4)
O67 Dy12 O68 69.6(4)
O72 Dy12 O70 74.0(5)
O53 Dy12 O70 114.4(5)
O29 Dy12 O70 132.7(4)
O71 Dy12 O70 68.2(5)
O27 Dy12 O70 131.3(5)
O67 Dy12 O70 68.1(4)
O68 Dy12 O70 65.6(4)
O72 Dy12 Dy13 43.4(4)
O53 Dy12 Dy13 109.8(5)
O29 Dy12 Dy13 166.5(3)
O71 Dy12 Dy13 112.5(4)
O27 Dy12 Dy13 84.4(4)
O67 Dy12 Dy13 41.6(3)
O68 Dy12 Dy13 92.9(3)
O70 Dy12 Dy13 46.9(3)
O72 Dy12 Dy10 114.6(4)
O53 Dy12 Dy10 115.6(4)
O29 Dy12 Dy10 88.7(3)
O71 Dy12 Dy10 38.8(3)
O27 Dy12 Dy10 168.4(3)
O67 Dy12 Dy10 92.7(3)
O68 Dy12 Dy10 40.4(3)
O70 Dy12 Dy10 44.0(3)
Dy13 Dy12 Dy10 89.60(4)
O72 Dy12 Dy14 135.8(4)
O53 Dy12 Dy14 74.9(4)
O29 Dy12 Dy14 35.8(3)
O71 Dy12 Dy14 38.2(4)
O27 Dy12 Dy14 124.6(4)
O67 Dy12 Dy14 143.3(3)
O68 Dy12 Dy14 74.5(3)
O70 Dy12 Dy14 103.6(3)
Dy13 Dy12 Dy14 150.11(5)
Dy10 Dy12 Dy14 63.11(3)
O72 Dy12 Dy4 104.8(4)
O53 Dy12 Dy4 170.0(4)
O29 Dy12 Dy4 106.1(3)
O71 Dy12 Dy4 100.1(3)
O27 Dy12 Dy4 107.0(3)
O67 Dy12 Dy4 34.8(3)
O68 Dy12 Dy4 35.4(3)
O70 Dy12 Dy4 56.4(3)
Dy13 Dy12 Dy4 61.54(3)
Dy10 Dy12 Dy4 61.43(3)
Dy14 Dy12 Dy4 109.89(4)
O34 Dy13 O32 94.2(6)
O34 Dy13 O73 149.8(5)
O32 Dy13 O73 64.3(6)
O34 Dy13 O67 78.0(5)
O32 Dy13 O67 130.5(4)
O73 Dy13 O67 131.9(5)
O34 Dy13 O66 127.4(5)
O32 Dy13 O66 74.9(5)
O73 Dy13 O66 69.8(5)
O67 Dy13 O66 72.3(4)
O34 Dy13 O72 76.4(6)
O32 Dy13 O72 153.3(5)
O73 Dy13 O72 112.9(5)
O67 Dy13 O72 72.6(4)
O66 Dy13 O72 130.6(5)
O34 Dy13 O55 80.3(6)
O32 Dy13 O55 79.3(6)
O73 Dy13 O55 75.2(6)
O67 Dy13 O55 144.0(6)
O66 Dy13 O55 142.8(6)
O72 Dy13 O55 74.6(5)
O34 Dy13 O70 138.2(5)
O32 Dy13 O70 126.1(5)
O73 Dy13 O70 69.7(5)
O67 Dy13 O70 67.6(4)
O66 Dy13 O70 63.8(5)
O72 Dy13 O70 71.2(5)
O55 Dy13 O70 114.7(5)
O34 Dy13 C59 70.1(8)
O32 Dy13 C59 25.1(7)
O73 Dy13 C59 89.3(8)
O67 Dy13 C59 115.6(7)
O66 Dy13 C59 85.0(7)
O72 Dy13 C59 142.1(8)
O55 Dy13 C59 82.7(8)
O70 Dy13 C59 146.6(8)
O34 Dy13 Dy15 165.0(4)
O32 Dy13 Dy15 82.1(4)
O73 Dy13 Dy15 39.2(4)
O67 Dy13 Dy15 93.3(3)
O66 Dy13 Dy15 37.6(3)
O72 Dy13 Dy15 112.9(4)
O55 Dy13 Dy15 113.0(5)
O70 Dy13 Dy15 44.0(3)
C59 Dy13 Dy15 103.7(7)
O34 Dy13 Dy12 90.6(4)
O32 Dy13 Dy12 167.8(4)
O73 Dy13 Dy12 114.9(4)
O67 Dy13 Dy12 40.0(3)
O66 Dy13 Dy12 93.3(3)
O72 Dy13 Dy12 38.8(3)
O55 Dy13 Dy12 112.6(4)
O70 Dy13 Dy12 47.7(3)
C59 Dy13 Dy12 153.5(7)
Dy15 Dy13 Dy12 90.38(4)
O34 Dy13 Dy17 38.3(4)
O32 Dy13 Dy17 126.1(4)
O73 Dy13 Dy17 140.2(4)
O67 Dy13 Dy17 74.5(3)
O66 Dy13 Dy17 146.5(3)
O72 Dy13 Dy17 38.3(4)
O55 Dy13 Dy17 70.6(5)
O70 Dy13 Dy17 107.1(4)
C59 Dy13 Dy17 105.6(7)
Dy15 Dy13 Dy17 150.75(5)
Dy12 Dy13 Dy17 63.04(4)
O22 Dy14 O29 93.9(4)
O22 Dy14 O71 68.9(5)
O29 Dy14 O71 73.7(5)
O22 Dy14 O20W 82.3(5)
O29 Dy14 O20W 149.3(5)
O71 Dy14 O20W 76.5(5)
O22 Dy14 O30 84.2(5)
O29 Dy14 O30 69.4(5)
O71 Dy14 O30 132.2(5)
O20W Dy14 O30 139.6(5)
O22 Dy14 O19W 142.8(6)
O29 Dy14 O19W 109.5(6)
O71 Dy14 O19W 144.4(6)
O20W Dy14 O19W 90.4(6)
O30 Dy14 O19W 78.0(6)
O22 Dy14 O21 71.4(5)
O29 Dy14 O21 134.5(5)
O71 Dy14 O21 132.4(6)
O20W Dy14 O21 73.2(6)
O30 Dy14 O21 66.5(5)
O19W Dy14 O21 71.6(6)
O22 Dy14 O54 146.0(5)
O29 Dy14 O54 80.7(5)
O71 Dy14 O54 77.4(5)
O20W Dy14 O54 85.5(6)
O30 Dy14 O54 123.8(6)
O19W Dy14 O54 68.5(6)
O21 Dy14 O54 134.3(5)
O22 Dy14 C56 96.5(6)
O29 Dy14 C56 48.0(6)
O71 Dy14 C56 119.4(7)
O20W Dy14 C56 162.6(7)
O30 Dy14 C56 24.0(5)
O19W Dy14 C56 80.0(8)
O21 Dy14 C56 89.9(7)
O54 Dy14 C56 104.2(6)
O22 Dy14 Dy12 82.9(3)
O29 Dy14 Dy12 36.3(3)
O71 Dy14 Dy12 37.7(3)
O20W Dy14 Dy12 113.2(4)
O30 Dy14 Dy12 102.6(3)
O19W Dy14 Dy12 132.6(5)
O21 Dy14 Dy12 152.6(4)
O54 Dy14 Dy12 73.0(4)
C56 Dy14 Dy12 83.7(6)
O22 Dy14 Dy10 34.2(3)
O29 Dy14 Dy10 84.0(3)
O71 Dy14 Dy10 34.7(3)
O20W Dy14 Dy10 75.9(4)
O30 Dy14 Dy10 111.0(4)
O19W Dy14 Dy10 166.1(5)
O21 Dy14 Dy10 101.6(4)
O54 Dy14 Dy10 111.8(4)
C56 Dy14 Dy10 112.6(6)
Dy12 Dy14 Dy10 57.40(3)
O66 Dy15 O74 130.3(5)
O66 Dy15 O69 69.2(5)
O74 Dy15 O69 71.0(5)
O66 Dy15 O39 76.9(5)
O74 Dy15 O39 152.8(5)
O69 Dy15 O39 127.5(4)
O66 Dy15 O73 73.9(5)
O74 Dy15 O73 113.6(6)
O69 Dy15 O73 130.5(5)
O39 Dy15 O73 71.5(6)
O66 Dy15 O37 128.7(5)
O74 Dy15 O37 67.7(5)
O69 Dy15 O37 77.8(5)
O39 Dy15 O37 94.9(6)
O73 Dy15 O37 151.4(5)
O66 Dy15 O50 145.4(6)
O74 Dy15 O50 78.3(6)
O69 Dy15 O50 145.4(6)
O39 Dy15 O50 77.2(6)
O73 Dy15 O50 76.4(6)
O37 Dy15 O50 76.0(6)
O66 Dy15 O70 68.6(5)
O74 Dy15 O70 67.8(5)
O69 Dy15 O70 63.7(4)
O39 Dy15 O70 135.8(5)
O73 Dy15 O70 72.9(5)
O37 Dy15 O70 128.2(5)
O50 Dy15 O70 118.5(6)
O66 Dy15 Dy10 93.2(4)
O74 Dy15 Dy10 37.8(4)
O69 Dy15 Dy10 38.9(3)
O39 Dy15 Dy10 166.3(3)
O73 Dy15 Dy10 115.1(4)
O37 Dy15 Dy10 84.0(4)
O50 Dy15 Dy10 115.5(5)
O70 Dy15 Dy10 44.3(3)
O66 Dy15 Dy13 41.4(3)
O74 Dy15 Dy13 112.7(3)
O69 Dy15 Dy13 91.1(3)
O39 Dy15 Dy13 88.7(4)
O73 Dy15 Dy13 40.2(4)
O37 Dy15 Dy13 168.2(4)
O50 Dy15 Dy13 115.8(5)
O70 Dy15 Dy13 47.1(3)
Dy10 Dy15 Dy13 89.91(4)
O66 Dy15 Dy18 74.9(4)
O74 Dy15 Dy18 140.6(4)
O69 Dy15 Dy18 143.9(3)
O39 Dy15 Dy18 35.7(4)
O73 Dy15 Dy18 36.1(4)
O37 Dy15 Dy18 124.6(4)
O50 Dy15 Dy18 70.7(5)
O70 Dy15 Dy18 106.6(3)
Dy10 Dy15 Dy18 150.62(5)
Dy13 Dy15 Dy18 63.25(4)
O66 Dy15 Dy4 35.1(4)
O74 Dy15 Dy4 99.1(4)
O69 Dy15 Dy4 34.4(3)
O39 Dy15 Dy4 106.1(4)
O73 Dy15 Dy4 101.4(4)
O37 Dy15 Dy4 106.6(4)
O50 Dy15 Dy4 175.4(4)
O70 Dy15 Dy4 56.9(3)
Dy10 Dy15 Dy4 61.58(3)
Dy13 Dy15 Dy4 61.53(3)
Dy18 Dy15 Dy4 110.01(4)
O37 Dy16 O22W 88.6(7)
O37 Dy16 O21W 143.5(6)
O22W Dy16 O21W 86.9(8)
O37 Dy16 O25 85.2(5)
O22W Dy16 O25 143.4(6)
O21W Dy16 O25 77.3(7)
O37 Dy16 O74 67.7(5)
O22W Dy16 O74 78.2(6)
O21W Dy16 O74 145.5(7)
O25 Dy16 O74 131.1(5)
O37 Dy16 O24 94.4(5)
O22W Dy16 O24 145.7(6)
O21W Dy16 O24 109.2(7)
O25 Dy16 O24 70.8(5)
O74 Dy16 O24 71.6(5)
O37 Dy16 O51 146.7(5)
O22W Dy16 O51 79.3(6)
O21W Dy16 O51 67.3(6)
O25 Dy16 O51 122.3(5)
O74 Dy16 O51 79.4(5)
O24 Dy16 O51 79.7(5)
O37 Dy16 O36 73.0(6)
O22W Dy16 O36 77.4(7)
O21W Dy16 O36 70.7(7)
O25 Dy16 O36 66.3(6)
O74 Dy16 O36 133.7(6)
O24 Dy16 O36 136.0(6)
O51 Dy16 O36 132.5(6)
O37 Dy16 Dy10 82.9(3)
O22W Dy16 Dy10 111.6(4)
O21W Dy16 Dy10 132.1(5)
O25 Dy16 Dy10 103.3(4)
O74 Dy16 Dy10 36.3(4)
O24 Dy16 Dy10 35.7(3)
O51 Dy16 Dy10 73.3(3)
O36 Dy16 Dy10 154.2(5)
O37 Dy16 Dy15 34.5(3)
O22W Dy16 Dy15 79.9(5)
O21W Dy16 Dy15 166.5(6)
O25 Dy16 Dy15 112.1(4)
O74 Dy16 Dy15 33.3(4)
O24 Dy16 Dy15 83.5(4)
O51 Dy16 Dy15 112.3(3)
O36 Dy16 Dy15 103.5(5)
Dy10 Dy16 Dy15 56.98(3)
O27 Dy17 O17W 140.1(7)
O27 Dy17 O18W 85.6(7)
O17W Dy17 O18W 83.2(9)
O27 Dy17 O56 146.1(6)
O17W Dy17 O56 68.8(7)
O18W Dy17 O56 80.9(7)
O27 Dy17 O26 73.6(5)
O17W Dy17 O26 66.5(7)
O18W Dy17 O26 72.3(7)
O56 Dy17 O26 129.8(6)
O27 Dy17 O72 67.5(5)
O17W Dy17 O72 142.9(6)
O18W Dy17 O72 74.0(7)
O56 Dy17 O72 78.9(6)
O26 Dy17 O72 129.7(6)
O27 Dy17 O34 94.8(5)
O17W Dy17 O34 113.8(8)
O18W Dy17 O34 149.3(7)
O56 Dy17 O34 82.0(6)
O26 Dy17 O34 137.1(6)
O72 Dy17 O34 77.8(5)
O27 Dy17 O35 84.3(5)
O17W Dy17 O35 80.2(7)
O18W Dy17 O35 139.8(7)
O56 Dy17 O35 125.1(6)
O26 Dy17 O35 67.5(5)
O72 Dy17 O35 135.2(4)
O34 Dy17 O35 70.4(5)
O27 Dy17 Dy13 83.0(4)
O17W Dy17 Dy13 136.4(7)
O18W Dy17 Dy13 113.6(6)
O56 Dy17 Dy13 74.4(5)
O26 Dy17 Dy13 155.5(4)
O72 Dy17 Dy13 41.4(4)
O34 Dy17 Dy13 36.7(4)
O35 Dy17 Dy13 103.6(3)
O27 Dy17 Dy12 34.0(4)
O17W Dy17 Dy12 161.9(7)
O18W Dy17 Dy12 79.3(5)
O56 Dy17 Dy12 112.4(5)
O26 Dy17 Dy12 103.4(4)
O72 Dy17 Dy12 33.6(3)
O34 Dy17 Dy12 84.0(4)
O35 Dy17 Dy12 110.7(3)
Dy13 Dy17 Dy12 57.01(3)
O32 Dy18 O23W 146.6(7)
O32 Dy18 O39 93.2(6)
O23W Dy18 O39 110.9(7)
O32 Dy18 O73 67.9(6)
O23W Dy18 O73 140.0(7)
O39 Dy18 O73 73.0(5)
O32 Dy18 O49 146.5(7)
O23W Dy18 O49 61.7(8)
O39 Dy18 O49 84.9(7)
O73 Dy18 O49 79.6(7)
O32 Dy18 O24W 85.3(6)
O23W Dy18 O24W 86.0(7)
O39 Dy18 O24W 147.5(6)
O73 Dy18 O24W 76.5(6)
O49 Dy18 O24W 78.9(7)
O32 Dy18 O31 76.0(7)
O23W Dy18 O31 70.7(8)
O39 Dy18 O31 139.2(6)
O73 Dy18 O31 133.3(7)
O49 Dy18 O31 125.2(8)
O24W Dy18 O31 71.9(7)
O32 Dy18 O40 89.8(7)
O23W Dy18 O40 79.3(7)
O39 Dy18 O40 67.3(6)
O73 Dy18 O40 132.9(5)
O49 Dy18 O40 119.7(8)
O24W Dy18 O40 145.0(6)
O31 Dy18 O40 73.3(7)
O32 Dy18 Dy15 81.4(4)
O23W Dy18 Dy15 131.5(6)
O39 Dy18 Dy15 36.5(4)
O73 Dy18 Dy15 36.7(4)
O49 Dy18 Dy15 77.3(6)
O24W Dy18 Dy15 111.7(4)
O31 Dy18 Dy15 156.8(5)
O40 Dy18 Dy15 101.8(4)
O32 Dy18 Dy13 32.8(4)
O23W Dy18 Dy13 163.5(6)
O39 Dy18 Dy13 83.7(4)
O73 Dy18 Dy13 35.2(4)
O49 Dy18 Dy13 114.1(6)
O24W Dy18 Dy13 77.5(5)
O31 Dy18 Dy13 103.6(5)
O40 Dy18 Dy13 114.5(5)
Dy15 Dy18 Dy13 57.04(4)
C4 N1 C2 125.2(19)
C10 N2 C12 133.0(19)
C18 N3 C20 131(2)
C26 N4 C28 128.4(19)
C44 N5 C42 153(2)
C50 N6 C52 116(2)
C58 N7 C60 139(4)
C65 N8 C66 153(3)
O1 C2 N1 121(2)
O1 C2 C1 119(3)
N1 C2 C1 120(3)
O2 C3 C4 116.6(13)
O2 C3 O3 106.1(11)
C4 C3 O3 102.5(12)
C5 C4 N1 119.5(18)
C5 C4 C3 112.9(16)
N1 C4 C3 127.0(16)
C4 C5 C6 113.0(17)
O3 C6 C5 100.4(15)
O3 C6 C7 108.6(14)
C5 C6 C7 119.8(16)
O4 C7 C6 110.8(15)
O4 C7 C8 105.3(16)
C6 C7 C8 105.6(16)
O5 C8 C7 93.0(17)
O6 C10 N2 114(2)
O6 C10 C9 124(2)
N2 C10 C9 121(2)
O7 C11 C12 113.4(16)
O7 C11 O8 103.5(14)
C12 C11 O8 86.8(13)
C13 C12 N2 128(2)
C13 C12 C11 119(2)
N2 C12 C11 113.1(16)
C12 C13 C14 114(2)
C13 C14 C15 113.3(18)
C13 C14 O8 99.7(15)
C15 C14 O8 108.6(14)
O9 C15 C14 115.5(16)
O9 C15 C16 107.4(15)
C14 C15 C16 117.9(17)
O10 C16 C15 109.9(17)
N3 C18 O11 124(3)
N3 C18 C17 125(3)
O11 C18 C17 110(2)
O12 C19 C20 115.1(19)
O12 C19 O13 109.6(14)
C20 C19 O13 98.5(16)
C21 C20 C19 117(2)
C21 C20 N3 123(2)
C19 C20 N3 119.1(18)
C20 C21 C22 106.2(18)
O13 C22 C23 114.1(15)
O13 C22 C21 104.3(16)
C23 C22 C21 112.0(18)
C24 C23 O14 106.3(17)
C24 C23 C22 115.9(17)
O14 C23 C22 110.5(16)
O15 C24 C23 110.7(18)
O16 C26 C25 116(2)
O16 C26 N4 123(2)
C25 C26 N4 120(2)
O17 C27 O18 108.2(15)
O17 C27 C28 113.3(17)
O18 C27 C28 103.4(16)
N4 C28 C29 124.2(18)
N4 C28 C27 122.0(17)
C29 C28 C27 113.7(18)
C30 C29 C28 99.5(19)
C29 C30 O18 116.7(19)
C29 C30 C31 116.4(18)
O18 C30 C31 107.2(13)
O19 C31 C32 111.8(14)
O19 C31 C30 105.2(14)
C32 C31 C30 112.4(14)
C31 C32 O20 110.0(13)
O42 C34 C33 135(3)
O42 C34 O41 111(2)
C33 C34 O41 114(2)
O44 C36 O43 115(2)
O44 C36 C35 117(2)
O43 C36 C35 125(2)
C37 C38 O46 123(2)
C37 C38 O45 124(2)
O46 C38 O45 112.1(19)
O48 C40 O47 140(2)
O48 C40 C39 111(2)
O47 C40 C39 109.1(19)
O21 C42 C41 139(3)
O21 C42 N5 95(2)
C41 C42 N5 126(3)
O22 C43 O23 119.4(18)
O22 C43 C44 122(2)
O23 C43 C44 98.2(17)
O22 C43 Dy10 47.6(10)
O23 C43 Dy10 76.7(11)
C44 C43 Dy10 113.3(15)
C45 C44 N5 139(2)
C45 C44 C43 110.0(19)
N5 C44 C43 109.7(18)
C46 C45 C44 113(2)
C45 C46 C47 110.6(19)
C45 C46 O23 105.3(19)
C47 C46 O23 105.8(17)
O24 C47 C46 111.9(19)
O24 C47 C48 113.3(16)
C46 C47 C48 110.4(19)
O25 C48 C47 103.6(18)
O26 C50 N6 137(3)
O26 C50 C49 116(3)
N6 C50 C49 107(2)
C52 C51 O27 127(3)
C52 C51 O28 105.4(19)
O27 C51 O28 110.8(15)
C51 C52 N6 128(2)
C51 C52 C53 110(2)
N6 C52 C53 121(2)
C52 C53 C54 109(2)
O28 C54 C55 107.8(18)
O28 C54 C53 102.0(18)
C55 C54 C53 112(2)
O29 C55 C54 121(2)
O29 C55 C56 98.3(19)
C54 C55 C56 122(2)
O30 C56 C55 126(3)
O30 C56 Dy14 53.6(14)
C55 C56 Dy14 87.3(16)
O31 C58 N7 135(4)
O31 C58 C57 117(4)
N7 C58 C57 104(3)
O32 C59 O33 124(3)
O32 C59 C60 140(3)
O33 C59 C60 95(2)
O32 C59 Dy13 55.1(16)
O33 C59 Dy13 85.5(15)
C60 C59 Dy13 128(2)
C61 C60 N7 143(3)
C61 C60 C59 105(3)
N7 C60 C59 100(2)
C60 C61 C62 114(3)
C63 C62 C61 109(3)
C63 C62 O33 108(2)
C61 C62 O33 110(2)
C62 C63 O34 119(3)
C62 C63 C64 127(2)
O34 C63 C64 103(2)
O35 C64 C63 128(2)
N8 C65 C72 130(4)
N8 C65 O36 98(3)
C72 C65 O36 126(3)
C68 C66 C67 110(3)
C68 C66 N8 142(3)
C67 C66 N8 102(2)
O37 C67 C66 136(3)
O37 C67 O38 104(2)
C66 C67 O38 105(2)
C66 C68 C69 109(3)
C70 C69 O38 105(2)
C70 C69 C68 117(3)
O38 C69 C68 110(2)
C69 C70 O39 112(3)
C69 C70 C71 103(2)
O39 C70 C71 98(2)
O40 C71 C70 107(2)
C73 C74 O51 127(2)
C73 C74 O52 106(2)
O51 C74 O52 119.6(19)
O53 C76 O54 128(3)
O53 C76 C75 128(3)
O54 C76 C75 102(2)
O56 C78 O55 137(3)
O56 C78 C77 129(3)
O55 C78 C77 88(2)
O50 C80 O49 150(3)
O50 C80 C79 95(3)
O49 C80 C79 113(3)
C2 O1 Dy5 123.9(15)
C3 O2 Dy5 128.0(9)
C3 O2 Dy2 120.6(9)
Dy5 O2 Dy2 111.5(5)
C6 O3 C3 110.9(12)
C7 O4 Dy7 118.8(10)
C7 O4 Dy2 126.8(10)
Dy7 O4 Dy2 107.3(4)
C8 O5 Dy7 105.5(12)
C10 O6 Dy7 128.9(14)
C11 O7 Dy7 117.8(11)
C11 O7 Dy8 126.8(12)
Dy7 O7 Dy8 115.4(5)
C14 O8 C11 120.9(13)
C15 O9 Dy8 128.8(10)
C15 O9 Dy11 118.7(10)
Dy8 O9 Dy11 107.6(5)
C16 O10 Dy11 112.8(13)
C18 O11 Dy11 127.0(15)
C19 O12 Dy11 126.3(11)
C19 O12 Dy6 116.7(10)
Dy11 O12 Dy6 116.6(5)
C22 O13 C19 113.9(15)
C23 O14 Dy9 120.8(10)
C23 O14 Dy6 124.9(10)
Dy9 O14 Dy6 106.4(5)
C24 O15 Dy9 110.8(12)
C26 O16 Dy9 132.3(14)
C27 O17 Dy9 123.9(11)
C27 O17 Dy3 121.3(11)
Dy9 O17 Dy3 114.5(5)
C30 O18 C27 106.3(14)
C31 O19 Dy3 129.8(9)
C31 O19 Dy5 117.1(9)
Dy3 O19 Dy5 106.8(4)
C32 O20 Dy5 109.3(9)
C42 O21 Dy14 135.2(19)
C43 O22 Dy14 137.9(14)
C43 O22 Dy10 108.9(13)
Dy14 O22 Dy10 113.2(5)
C43 O23 C46 111.6(16)
C47 O24 Dy10 130.7(11)
C47 O24 Dy16 115.7(13)
Dy10 O24 Dy16 106.4(6)
C48 O25 Dy16 111.7(12)
C50 O26 Dy17 132.2(19)
C51 O27 Dy17 129.9(14)
C51 O27 Dy12 115.9(14)
Dy17 O27 Dy12 113.6(6)
C54 O28 C51 111.3(15)
C55 O29 Dy14 124.0(14)
C55 O29 Dy12 123.0(13)
Dy14 O29 Dy12 108.0(5)
C56 O30 Dy14 102.4(16)
C58 O31 Dy18 135(3)
C59 O32 Dy18 143(2)
C59 O32 Dy13 99.8(19)
Dy18 O32 Dy13 116.6(7)
C62 O33 C59 103(2)
C63 O34 Dy13 127.7(15)
C63 O34 Dy17 122.8(15)
Dy13 O34 Dy17 105.0(6)
C64 O35 Dy17 106.4(15)
C65 O36 Dy16 118.6(19)
C67 O37 Dy16 133.4(16)
C67 O37 Dy15 112.6(16)
Dy16 O37 Dy15 113.0(6)
C69 O38 C67 102.3(19)
C70 O39 Dy18 128.0(14)
C70 O39 Dy15 115.6(12)
Dy18 O39 Dy15 107.8(6)
C71 O40 Dy18 112.0(16)
C34 O41 Dy5 141.6(14)
C34 O42 Dy3 141.9(15)
C36 O43 Dy7 139.0(15)
C36 O44 Dy2 142.1(14)
C38 O45 Dy8 139.7(13)
C38 O46 Dy11 141.3(14)
C40 O47 Dy6 126.6(13)
C40 O48 Dy9 126.1(16)
C80 O49 Dy18 116(2)
C80 O50 Dy15 123(2)
C74 O51 Dy16 137.3(12)
C74 O52 Dy10 135.5(14)
C76 O53 Dy12 135.5(19)
C76 O54 Dy14 125.1(16)
C78 O55 Dy13 125.4(18)
C78 O56 Dy17 130(2)
Dy3 O57 Dy1 108.7(4)
Dy3 O57 Dy6 99.6(4)
Dy1 O57 Dy6 106.7(4)
Dy1 O58 Dy8 107.9(4)
Dy1 O58 Dy6 107.3(4)
Dy8 O58 Dy6 98.5(4)
Dy2 O59 Dy1 108.7(4)
Dy2 O59 Dy8 100.7(4)
Dy1 O59 Dy8 106.0(4)
Dy1 O60 Dy2 107.8(4)
Dy1 O60 Dy3 107.4(4)
Dy2 O60 Dy3 98.1(4)
Dy2 O61 Dy8 89.5(3)
Dy2 O61 Dy3 88.8(3)
Dy8 O61 Dy3 161.1(5)
Dy2 O61 Dy6 160.7(5)
Dy8 O61 Dy6 88.2(3)
Dy3 O61 Dy6 87.2(3)
Dy6 O62 Dy8 104.1(5)
Dy6 O62 Dy11 110.9(5)
Dy8 O62 Dy11 104.2(4)
Dy2 O63 Dy7 104.5(4)
Dy2 O63 Dy8 100.4(4)
Dy7 O63 Dy8 109.0(5)
Dy2 O64 Dy3 102.0(4)
Dy2 O64 Dy5 110.5(4)
Dy3 O64 Dy5 103.5(4)
Dy9 O65 Dy6 104.9(4)
Dy9 O65 Dy3 109.6(5)
Dy6 O65 Dy3 100.6(5)
Dy15 O66 Dy4 111.7(6)
Dy15 O66 Dy13 101.0(5)
Dy4 O66 Dy13 105.0(5)
Dy4 O67 Dy12 109.7(5)
Dy4 O67 Dy13 106.7(5)
Dy12 O67 Dy13 98.3(4)
Dy4 O68 Dy10 107.9(5)
Dy4 O68 Dy12 108.1(5)
Dy10 O68 Dy12 99.2(4)
Dy4 O69 Dy15 111.1(5)
Dy4 O69 Dy10 110.6(5)
Dy15 O69 Dy10 102.3(4)
Dy15 O70 Dy10 91.7(5)
Dy15 O70 Dy13 88.9(5)
Dy10 O70 Dy13 161.8(6)
Dy15 O70 Dy12 162.0(6)
Dy10 O70 Dy12 88.5(5)
Dy13 O70 Dy12 85.4(5)
Dy10 O71 Dy12 102.1(5)
Dy10 O71 Dy14 110.0(6)
Dy12 O71 Dy14 104.1(5)
Dy12 O72 Dy17 111.8(6)
Dy12 O72 Dy13 97.8(5)
Dy17 O72 Dy13 100.2(6)
Dy18 O73 Dy15 107.2(7)
Dy18 O73 Dy13 111.0(7)
Dy15 O73 Dy13 100.5(5)
Dy15 O74 Dy10 104.9(6)
Dy15 O74 Dy16 111.4(6)
Dy10 O74 Dy16 105.6(6)

loop_
_geom_bond_atom_site_label_1
_geom_bond_atom_site_label_2
_geom_bond_distance
Dy1 O60 2.316(10)
Dy1 O58 2.333(11)
Dy1 O57 2.357(10)
Dy1 O59 2.370(10)
Dy1 O2W 2.380(15)
Dy1 O1W 2.408(14)
Dy1 O4W 2.435(14)
Dy1 O3W 2.451(14)
Dy1 Dy2 3.7987(12)
Dy1 Dy6 3.8123(12)
Dy1 Dy8 3.8160(12)
Dy1 Dy3 3.8182(12)
Dy2 O59 2.303(10)
Dy2 O64 2.324(11)
Dy2 O4 2.328(10)
Dy2 O63 2.345(10)
Dy2 O60 2.386(10)
Dy2 O2 2.389(11)
Dy2 O44 2.476(12)
Dy2 O61 2.569(10)
Dy2 Dy8 3.6262(12)
Dy2 Dy3 3.6306(12)
Dy2 Dy7 3.7130(12)
Dy3 O17 2.287(12)
Dy3 O19 2.290(11)
Dy3 O57 2.340(10)
Dy3 O64 2.349(10)
Dy3 O65 2.359(12)
Dy3 O60 2.421(10)
Dy3 O42 2.435(13)
Dy3 O61 2.620(11)
Dy3 Dy6 3.6179(12)
Dy3 Dy5 3.7017(12)
Dy4 O69 2.307(12)
Dy4 O67 2.311(11)
Dy4 O68 2.324(11)
Dy4 O15W 2.350(17)
Dy4 O16W 2.357(14)
Dy4 O66 2.361(14)
Dy4 O14W 2.490(15)
Dy4 O13W 2.561(15)
Dy4 Dy13 3.8016(15)
Dy4 Dy10 3.8042(15)
Dy4 Dy12 3.8110(15)
Dy4 Dy15 3.8124(15)
Dy5 O2 2.270(10)
Dy5 O19 2.321(10)
Dy5 O64 2.364(10)
Dy5 O5W 2.380(16)
Dy5 O6W 2.382(12)
Dy5 O20 2.392(11)
Dy5 O41 2.420(12)
Dy5 O1 2.458(13)
Dy6 O62 2.267(12)
Dy6 O12 2.284(12)
Dy6 O65 2.344(12)
Dy6 O14 2.355(12)
Dy6 O57 2.395(10)
Dy6 O58 2.401(12)
Dy6 O47 2.406(14)
Dy6 O61 2.625(10)
Dy6 Dy8 3.6255(12)
Dy6 Dy9 3.7147(14)
Dy7 O7 2.217(12)
Dy7 O4 2.282(11)
Dy7 O63 2.352(11)
Dy7 O12W 2.394(12)
Dy7 O5 2.428(11)
Dy7 O11W 2.443(13)
Dy7 O6 2.482(15)
Dy7 O43 2.508(14)
Dy7 Dy8 3.8496(13)
Dy8 O9 2.281(10)
Dy8 O62 2.330(12)
Dy8 O7 2.337(11)
Dy8 O63 2.376(11)
Dy8 O58 2.385(11)
Dy8 O59 2.407(10)
Dy8 O45 2.427(14)
Dy8 O61 2.582(11)
Dy8 Dy11 3.7299(13)
Dy9 O17 2.279(12)
Dy9 O14 2.283(12)
Dy9 O65 2.341(12)
Dy9 O8W 2.386(14)
Dy9 O16 2.390(13)
Dy9 O48 2.397(14)
Dy9 O7W 2.425(15)
Dy9 O15 2.465(14)
Dy10 O24 2.264(15)
Dy10 O74 2.289(14)
Dy10 O69 2.321(12)
Dy10 O71 2.327(13)
Dy10 O22 2.352(14)
Dy10 O68 2.382(11)
Dy10 O52 2.438(15)
Dy10 O70 2.523(14)
Dy10 C43 3.01(2)
Dy10 Dy15 3.6115(18)
Dy10 Dy12 3.6305(16)
Dy10 Dy16 3.7250(16)
Dy11 O12 2.234(12)
Dy11 O46 2.339(16)
Dy11 O9 2.342(11)
Dy11 O10 2.351(14)
Dy11 O9W 2.373(16)
Dy11 O62 2.398(11)
Dy11 O10W 2.404(14)
Dy11 O11 2.523(14)
Dy12 O72 2.286(14)
Dy12 O53 2.292(15)
Dy12 O29 2.310(14)
Dy12 O71 2.342(15)
Dy12 O27 2.343(15)
Dy12 O67 2.349(12)
Dy12 O68 2.385(12)
Dy12 O70 2.679(16)
Dy12 Dy13 3.6127(19)
Dy12 Dy14 3.7129(18)
Dy13 O34 2.306(15)
Dy13 O32 2.330(16)
Dy13 O73 2.373(16)
Dy13 O67 2.426(12)
Dy13 O66 2.431(13)
Dy13 O72 2.506(17)
Dy13 O55 2.512(15)
Dy13 O70 2.646(15)
Dy13 C59 2.80(3)
Dy13 Dy15 3.6120(19)
Dy13 Dy17 3.728(2)
Dy14 O22 2.252(13)
Dy14 O29 2.280(13)
Dy14 O71 2.365(16)
Dy14 O20W 2.411(15)
Dy14 O30 2.414(15)
Dy14 O19W 2.45(2)
Dy14 O21 2.484(18)
Dy14 O54 2.512(18)
Dy14 C56 2.93(3)
Dy15 O66 2.246(14)
Dy15 O74 2.266(16)
Dy15 O69 2.317(12)
Dy15 O39 2.323(15)
Dy15 O73 2.324(16)
Dy15 O37 2.366(15)
Dy15 O50 2.412(16)
Dy15 O70 2.510(16)
Dy15 Dy18 3.717(2)
Dy16 O37 2.242(18)
Dy16 O22W 2.310(17)
Dy16 O21W 2.35(2)
Dy16 O25 2.358(15)
Dy16 O74 2.386(14)
Dy16 O24 2.388(15)
Dy16 O51 2.395(14)
Dy16 O36 2.47(2)
Dy17 O27 2.244(16)
Dy17 O17W 2.25(2)
Dy17 O18W 2.26(2)
Dy17 O56 2.342(19)
Dy17 O26 2.344(16)
Dy17 O72 2.351(16)
Dy17 O34 2.392(17)
Dy17 O35 2.492(13)
Dy18 O32 2.186(15)
Dy18 O23W 2.26(2)
Dy18 O39 2.276(15)
Dy18 O73 2.293(17)
Dy18 O49 2.30(2)
Dy18 O24W 2.330(19)
Dy18 O31 2.39(2)
Dy18 O40 2.56(2)
N1 C4 1.31(2)
N1 C2 1.38(3)
N2 C10 1.29(3)
N2 C12 1.49(3)
N3 C18 1.19(3)
N3 C20 1.54(3)
N4 C26 1.33(3)
N4 C28 1.44(3)
N5 C44 1.42(3)
N5 C42 1.56(3)
N6 C50 1.31(3)
N6 C52 1.43(3)
N7 C58 1.22(4)
N7 C60 1.57(4)
N8 C65 1.21(4)
N8 C66 1.72(4)
C1 C2 1.52(4)
C2 O1 1.27(3)
C3 O2 1.344(17)
C3 C4 1.40(2)
C3 O3 1.454(18)
C4 C5 1.27(3)
C5 C6 1.45(3)
C6 O3 1.44(2)
C6 C7 1.64(3)
C7 O4 1.32(2)
C7 C8 1.70(3)
C8 O5 1.44(3)
C9 C10 1.40(3)
C10 O6 1.26(3)
C11 O7 1.31(2)
C11 C12 1.62(3)
C11 O8 1.63(2)
C12 C13 1.32(3)
C13 C14 1.44(3)
C14 C15 1.46(3)
C14 O8 1.46(2)
C15 O9 1.41(2)
C15 C16 1.60(3)
C16 O10 1.32(3)
C17 C18 1.43(3)
C18 O11 1.30(3)
C19 O12 1.44(2)
C19 C20 1.45(3)
C19 O13 1.50(2)
C20 C21 1.28(3)
C21 C22 1.55(3)
C22 O13 1.33(2)
C22 C23 1.47(3)
C23 C24 1.39(3)
C23 O14 1.46(2)
C24 O15 1.38(2)
C25 C26 1.25(4)
C26 O16 1.20(2)
C27 O17 1.37(2)
C27 O18 1.45(2)
C27 C28 1.48(3)
C28 C29 1.48(3)
C29 C30 1.40(3)
C30 O18 1.44(2)
C30 C31 1.59(2)
C31 O19 1.419(19)
C31 C32 1.43(2)
C32 O20 1.466(19)
C33 C34 1.34(3)
C34 O42 1.33(3)
C34 O41 1.39(3)
C35 C36 1.30(3)
C36 O44 1.25(2)
C36 O43 1.27(2)
C37 C38 1.28(3)
C38 O46 1.35(3)
C38 O45 1.42(3)
C39 C40 1.64(3)
C40 O48 1.12(3)
C40 O47 1.36(3)
C41 C42 1.33(4)
C42 O21 1.22(3)
C43 O22 1.27(2)
C43 O23 1.35(2)
C43 C44 1.49(3)
C44 C45 1.28(3)
C45 C46 1.24(3)
C46 C47 1.44(3)
C46 O23 1.44(2)
C47 O24 1.37(2)
C47 C48 1.56(3)
C48 O25 1.52(3)
C49 C50 1.49(3)
C50 O26 1.05(3)
C51 C52 1.25(3)
C51 O27 1.28(3)
C51 O28 1.59(3)
C52 C53 1.43(4)
C53 C54 1.52(4)
C54 O28 1.29(2)
C54 C55 1.43(3)
C55 O29 1.36(3)
C55 C56 1.54(4)
C56 O30 1.22(3)
C57 C58 1.57(5)
C58 O31 1.15(4)
C59 O32 1.21(3)
C59 O33 1.47(3)
C59 C60 1.67(4)
C60 C61 1.17(3)
C61 C62 1.31(3)
C62 C63 1.30(3)
C62 O33 1.45(3)
C63 O34 1.37(3)
C63 C64 1.66(4)
C64 O35 1.22(3)
C65 C72 1.36(4)
C65 O36 1.48(4)
C66 C68 1.29(4)
C66 C67 1.46(4)
C67 O37 1.31(3)
C67 O38 1.55(3)
C68 C69 1.45(4)
C69 C70 1.29(4)
C69 O38 1.42(3)
C70 O39 1.55(3)
C70 C71 1.70(3)
C71 O40 1.46(3)
C73 C74 1.26(3)
C74 O51 1.27(3)
C74 O52 1.37(3)
C75 C76 1.59(3)
C76 O53 1.23(3)
C76 O54 1.43(3)
C77 C78 1.56(5)
C78 O56 1.16(3)
C78 O55 1.28(3)
C79 C80 1.47(4)
C80 O50 1.19(4)
C80 O49 1.31(4)

loop_
_platon_squeeze_void_nr
_platon_squeeze_void_average_x
_platon_squeeze_void_average_y
_platon_squeeze_void_average_z
_platon_squeeze_void_volume
_platon_squeeze_void_count_electrons
_platon_squeeze_void_content
1 0.000 -0.008 -0.001 38639 11875 ' '
2 0.249 0.249 0.249 1223 464 ' '
3 0.751 0.249 0.751 1223 464 ' '
4 0.751 0.750 0.249 1224 463 ' '
5 0.249 0.750 0.751 1224 464 ' '
